data_7708599
loop_
_publ_author_name
'Bezzubov, Stanislav'
'Ermolov, Kirill'
'Gorbunov, Alexander'
'Kalle, Paulina'
'Lentin, Ivan'
'Latyshev, Gennadij'
'Kovalev, Vladimir'
'Vatsouro, Ivan'

_publ_section_title
;
 Inherently dinuclear iridium(III) meso architectures accessed by
 cyclometalation of calix[4]arene-based bis(aryltriazoles)
;
_journal_name_full 'Dalton Transactions'
_journal_paper_doi 10.1039/D1DT03579G
_journal_year 2021
_chemical_formula_moiety '2(C74 H87 Ir N8 O4), 2(F6 P)'
_chemical_formula_sum 'C148 H174 F12 Ir2 N16 O8 P2'
_chemical_formula_weight 2979.36
_space_group_crystal_system triclinic
_space_group_IT_number 2
_space_group_name_Hall '-P 1'
_space_group_name_H-M_alt 'P -1'
_atom_sites_solution_hydrogens geom
_audit_creation_date 2020-11-18
_audit_creation_method
;
Olex2 1.2
(compiled 2018.05.29 svn.r3508 for OlexSys, GUI svn.r5506)
;
_audit_update_record
;
2020-11-18 deposited with the CCDC.	2021-10-27 downloaded from the CCDC.
;
_cell_angle_alpha 105.9690(10)
_cell_angle_beta 90.215(2)
_cell_angle_gamma 114.547(2)
_cell_formula_units_Z 2
_cell_length_a 19.3154(12)
_cell_length_b 22.6544(13)
_cell_length_c 26.8007(15)
_cell_measurement_reflns_used 9595
_cell_measurement_temperature 100
_cell_measurement_theta_max 28.19
_cell_measurement_theta_min 2.18
_cell_volume 10162.0(10)
_computing_cell_refinement 'SAINT v8.37A (Bruker, 2015)'
_computing_data_collection 'APEX3 v.2017.3_0 (Bruker AXS, 2017)'
_computing_data_reduction 'SAINT v8.37A (Bruker, 2015)'
_computing_molecular_graphics 'Olex2 (Dolomanov et al., 2009)'
_computing_publication_material 'Olex2 (Dolomanov et al., 2009)'
_computing_structure_refinement 'ShelXL (Sheldrick, 2015)'
_computing_structure_solution 'SHELXT 2014/5 (Sheldrick, 2014)'
_diffrn_ambient_temperature 100
_diffrn_detector 'Photon III'
_diffrn_detector_area_resol_mean 10.4
_diffrn_detector_type 'Photon III area detector'
_diffrn_measured_fraction_theta_full 0.998
_diffrn_measured_fraction_theta_max 0.998
_diffrn_measurement_device 'three-circle diffractometer'
_diffrn_measurement_device_type 'Bruker D8 Venture'
_diffrn_measurement_method '\w scan'
_diffrn_radiation_monochromator 'mirror optics'
_diffrn_radiation_probe x-ray
_diffrn_radiation_type MoK\a
_diffrn_radiation_wavelength 0.71073
_diffrn_reflns_av_R_equivalents 0.0389
_diffrn_reflns_av_unetI/netI 0.0423
_diffrn_reflns_Laue_measured_fraction_full 0.998
_diffrn_reflns_Laue_measured_fraction_max 0.998
_diffrn_reflns_limit_h_max 22
_diffrn_reflns_limit_h_min -22
_diffrn_reflns_limit_k_max 26
_diffrn_reflns_limit_k_min -26
_diffrn_reflns_limit_l_max 31
_diffrn_reflns_limit_l_min -31
_diffrn_reflns_number 133799
_diffrn_reflns_point_group_measured_fraction_full 0.998
_diffrn_reflns_point_group_measured_fraction_max 0.998
_diffrn_reflns_theta_full 25.000
_diffrn_reflns_theta_max 25.000
_diffrn_reflns_theta_min 1.488
_diffrn_source 'microfocus sealed X-ray tube'
_diffrn_source_type 'Incoatec I\ms 3.0'
_diffrn_standards_number 0
_exptl_absorpt_coefficient_mu 1.378
_exptl_absorpt_correction_T_max 0.7457
_exptl_absorpt_correction_T_min 0.5617
_exptl_absorpt_correction_type multi-scan
_exptl_absorpt_process_details
'SADABS-2016/2 (Bruker,2016/2) was used for absorption correction. wR2(int) was 0.1099 before and 0.0489 after correction. The Ratio of minimum to maximum transmission is 0.7533. The \l/2 correction factor is Not present.'
_exptl_crystal_colour brown
_exptl_crystal_colour_primary brown
_exptl_crystal_density_diffrn 0.974
_exptl_crystal_description block
_exptl_crystal_F_000 3060
_exptl_crystal_recrystallization_method 'Re-crystallisation from solvent: CHCl3'
_exptl_crystal_size_max 0.35
_exptl_crystal_size_mid 0.12
_exptl_crystal_size_min 0.1
_refine_diff_density_max 2.491
_refine_diff_density_min -1.468
_refine_diff_density_rms 0.125
_refine_ls_extinction_method none
_refine_ls_goodness_of_fit_ref 1.029
_refine_ls_hydrogen_treatment constr
_refine_ls_matrix_type full
_refine_ls_number_parameters 1523
_refine_ls_number_reflns 35698
_refine_ls_number_restraints 134
_refine_ls_restrained_S_all 1.031
_refine_ls_R_factor_all 0.0796
_refine_ls_R_factor_gt 0.0593
_refine_ls_shift/su_max 0.002
_refine_ls_shift/su_mean 0.000
_refine_ls_structure_factor_coef Fsqd
_refine_ls_weighting_details 'w=1/[\s^2^(Fo^2^)+(0.0815P)^2^+56.2772P] where P=(Fo^2^+2Fc^2^)/3'
_refine_ls_weighting_scheme calc
_refine_ls_wR_factor_gt 0.1599
_refine_ls_wR_factor_ref 0.1756
_reflns_Friedel_coverage 0.000
_reflns_number_gt 26918
_reflns_number_total 35698
_reflns_threshold_expression 'I > 2\s(I)'
_cod_data_source_file d1dt03579g2.cif
_cod_data_source_block v873d_1
_cod_database_code 7708599
_shelx_shelxl_version_number 2014/7
_shelx_space_group_comment
;
The symmetry employed for this shelxl refinement is uniquely defined
by the following loop, which should always be used as a source of
symmetry information in preference to the above space-group names.
They are only intended as comments.
;
_shelx_estimated_absorpt_t_max 0.874
_shelx_estimated_absorpt_t_min 0.644
_olex2_refinement_description
;
1. Fixed Uiso
 At 1.2 times of:
  All C(H) groups, All C(H,H) groups
 At 1.5 times of:
  All C(H,H,H) groups
2. Restrained distances
 C47B-C31A
 2.5 with sigma of 0.02
 C31A-C1D
 2.5 with sigma of 0.02
 C47A-C9
 2.5 with sigma of 0.02
 C0AA-C26B
 2.5 with sigma of 0.02
 C0AA-C1J
 2.5 with sigma of 0.02
 C26A-C7
 2.5 with sigma of 0.02
 C1K-C7
 2.5 with sigma of 0.02
 C26A-C1K
 2.5 with sigma of 0.02
 C1H-C046 = C046-C4AA
 1.54 with sigma of 0.02
 C24B-C4AA = C5-C4AA = C1I-C1H = C25B-C4AA = C25A-C1H = C24A-C1H
 1.54 with sigma of 0.02
 C25A-C1I
 2.5 with sigma of 0.02
 C1I-C24A
 2.5 with sigma of 0.02
 C24A-C25A
 2.5 with sigma of 0.02
 C25B-C5
 2.5 with sigma of 0.02
 C24B-C25B
 2.5 with sigma of 0.02
 C24B-C5
 2.5 with sigma of 0.02
 C15-C14 = C16-C14
 1.54 with sigma of 0.02
 O00R-C15
 1.45 with sigma of 0.02
 O00R-C61A
 1.45 with sigma of 0.02
 C61A-C2AA
 1.5 with sigma of 0.02
 C2AA-C3AA
 1.5 with sigma of 0.01
 C1E-C1F = C5AA-C6AA
 1.54 with sigma of 0.02
 C1F-C1G = C6AA-C6
 1.54 with sigma of 0.02
 C044-C058
 1.54 with sigma of 0.02
 C61A-C3AA
 2.5 with sigma of 0.02
 C9-C05W \\sim C1D-C05W \\sim C31B-C05W \\sim C31A-C05W \\sim C47A-C05W \\sim
C47B-C05W
 with sigma of 0.02
 C04N-C04F \\sim C05Y-C04N \\sim C04O-C04N
 with sigma of 0.02
 C05R-C04V \\sim C05L-C04V \\sim C05I-C04V
 with sigma of 0.02
 C26A-C04K \\sim C26B-C04K \\sim C04K-C7 \\sim C04K-C1J \\sim C04K-C0AA \\sim
C04K-C1K
 with sigma of 0.02
 C1AA-C1B \\sim C1B-C0 \\sim C12-C0 \\sim C12-C05Q
 with sigma of 0.02
 P005-F03C \\sim P005-F05E \\sim P005-F068 \\sim P005-F8 \\sim P005-F054 \\sim
P005-F04R
 with sigma of 0.02
 C1B-C0 \\sim C12-C1L
 with sigma of 0.02
 O00P-C0 \\sim O00P-C1L
 with sigma of 0.02
 O00W-C1E \\sim O00W-C5AA
 with sigma of 0.02
3. Restrained planarity
 F04R, F8, F05E, F03C
 with sigma of 0.1
4. Uiso/Uaniso restraints and constraints
Uanis(C9) = Uanis(C1D) = Uanis(C31B) = Uanis(C31A) = Uanis(C47A) = Uanis(C47B)
Uanis(C05W) = Uanis(C1D) = Uanis(C9) = Uanis(C47B) = Uanis(C47A) = Uanis(C31A)
= Uanis(C31B)
Uanis(C04O) = Uanis(C04N) = Uanis(C04F) = Uanis(C05Y)
Uanis(C05R) = Uanis(C04V) = Uanis(C05I) = Uanis(C05L)
Uanis(C04P) = Uanis(C04L) = Uanis(C05D)
Uiso(C26A) = Uiso(C1K) = Uiso(C7)
Uanis(C12) = Uanis(C0) = Uanis(C1B) = Uanis(C1AA) = Uanis(C05Q)
Uanis(C1J) = Uanis(C0AA) = Uanis(C26B)
Uanis(F068) = Uanis(F8) = Uanis(F054) = Uanis(F04R) = Uanis(F03C) = Uanis(F05E)
Uanis(C0) = Uanis(C1L) = Uanis(C1B) = Uanis(C1AA) = Uanis(C05Q) = Uanis(C12)
Uanis(C05H) = Uanis(C05G) = Uanis(C055) = Uanis(C04Y)
Uanis(C25A) = Uanis(C24A) = Uanis(C1H) = Uanis(C1I)
Uanis(C046) = Uanis(C1H) = Uanis(C25A) = Uanis(C1I) = Uanis(C24A)
Uiso(C24B) = Uiso(C4AA) = Uiso(C5) = Uiso(C25B)
Uanis(O00P) = Uanis(C1L) = Uanis(C0) = Uanis(C1B) = Uanis(C1AA) = Uanis(C05Q) =
Uanis(C12)
Uanis(C04F) = Uanis(C04N) = Uanis(C04O) = Uanis(C05Y) = Uanis(C02Y)
Uanis(C1J) = Uanis(C04K) = Uanis(C0AA) = Uanis(C26B)
Uanis(C04I) = Uanis(C03I) = Uanis(C040) = Uanis(C01Q) = Uanis(C3) = Uanis(C02F)
Uiso(C15) = Uiso(C14) = Uiso(C16)
Uanis(C61A) = Uanis(C2AA) = Uanis(C3AA)
Uanis(C6) = Uanis(C1G)
Uanis(C1E) = Uanis(C5AA)
Uanis(C1F) = Uanis(C6AA)
Uanis(C1E) = Uanis(C5AA) = Uanis(C1F) = Uanis(C6AA) = Uanis(C1G) = Uanis(C6)
5. Rigid body (RIGU) restrains
 C02S, C03V, C03M, C046, C03R, C04D
 with sigma for 1-2 distances of 0.004 and sigma for 1-3 distances of 0.004
6. Others
 Fixed Sof: C0(0.4) H0A(0.4) H0B(0.4) C0AA(0.5) H0AA(0.5) H0AB(0.5) H0AC(0.5)
 C4AA(0.5) C5AA(0.5) H5AA(0.5) H5AB(0.5) C6AA(0.5) H6AA(0.5) H6AB(0.5) C5(0.5)
 H5A(0.5) H5B(0.5) H5C(0.5) C6(0.5) H6A(0.5) H6B(0.5) H6C(0.5) C05Q(0.6)
 H05P(0.6) H05Q(0.6) H05R(0.6) C7(0.5) H7A(0.5) H7B(0.5) H7C(0.5) C24B(0.5)
 H24A(0.5) H24B(0.5) H24C(0.5) C25B(0.5) H25A(0.5) H25B(0.5) H25C(0.5)
 C26B(0.5) H26A(0.5) H26B(0.5) H26C(0.5) C31B(0.5) H31A(0.5) H31B(0.5)
 H31C(0.5) C47B(0.5) H47A(0.5) H47B(0.5) H47C(0.5) C9(0.5) H9A(0.5) H9B(0.5)
 H9C(0.5) C12(0.6) H12A(0.6) H12B(0.6) C1B(0.4) H1BA(0.4) H1BB(0.4) C1D(0.5)
 H1DA(0.5) H1DB(0.5) H1DC(0.5) C47A(0.5) H47D(0.5) H47E(0.5) H47F(0.5)
 C31A(0.5) H31D(0.5) H31E(0.5) H31F(0.5) C1E(0.5) H1EA(0.5) H1EB(0.5) C1F(0.5)
 H1FA(0.5) H1FB(0.5) C1G(0.5) H1GA(0.5) H1GB(0.5) H1GC(0.5) C1AA(0.4) H1AA(0.4)
 H1AB(0.4) H1AC(0.4) C1H(0.5) C25A(0.5) H25D(0.5) H25E(0.5) H25F(0.5) C1I(0.5)
 H1IA(0.5) H1IB(0.5) H1IC(0.5) C24A(0.5) H24D(0.5) H24E(0.5) H24F(0.5) C1J(0.5)
 H1JA(0.5) H1JB(0.5) H1JC(0.5) C26A(0.5) H26D(0.5) H26E(0.5) H26F(0.5) C1K(0.5)
 H1KA(0.5) H1KB(0.5) H1KC(0.5) C1L(0.6) H1LA(0.6) H1LB(0.6) C61A(0.45)
 H61A(0.45) H61B(0.45) C2AA(0.45) H2AA(0.45) H2AB(0.45) C16(0.55) H16A(0.55)
 H16B(0.55) H16C(0.55) C14(0.55) H14A(0.55) H14B(0.55) C15(0.55) H15A(0.55)
 H15B(0.55) C3AA(0.45) H3AA(0.45) H3AB(0.45) H3AC(0.45)
 Fixed U11: C61A(0.161779) C2AA(0.161779) C3AA(0.161779)
 Fixed U12: C61A(0.002921) C2AA(0.002921) C3AA(0.002921)
 Fixed U13: C61A(-0.031534) C2AA(-0.031534) C3AA(-0.031534)
 Fixed U22: C61A(0.021344) C2AA(0.021344) C3AA(0.021344)
 Fixed U23: C61A(0.007459) C2AA(0.007459) C3AA(0.007459)
 Fixed U33: C61A(0.21907) C2AA(0.21907) C3AA(0.21907)
 Fixed X: C5(1.09304) C31B(0.5977) C9(0.47512) C16(0.42421) C15(0.450809)
 Fixed Y: C5(0.707069) C31B(0.29183) C9(0.1715) C16(0.63083) C15(0.54317)
 Fixed Z: C5(0.035449) C31B(-0.012131) C9(-0.025731) C16(0.15415) C15(0.19277)
7.a Secondary CH2 refined with riding coordinates:
 C01H(H01A,H01B), C01M(H01C,H01D), C01U(H01E,H01F), C022(H02H,H02I), C029(H02J,
 H02K), C02D(H02N,H02O), C02I(H02A,H02C), C02K(H02D,H02E), C02L(H02F,H02G),
 C02W(H02P,H02Q), C034(H03E,H03F), C03D(H03A,H03B), C03H(H03J,H03K), C03Q(H03C,
 H03D), C0(H0A,H0B), C043(H04A,H04B), C044(H04C,H04D), C04B(H04O,H04P),
 C04G(H04E,H04F), C5AA(H5AA,H5AB), C6AA(H6AA,H6AB), C12(H12A,H12B), C1B(H1BA,
 H1BB), C1E(H1EA,H1EB), C1F(H1FA,H1FB), C1L(H1LA,H1LB), C61A(H61A,H61B),
 C2AA(H2AA,H2AB), C14(H14A,H14B), C15(H15A,H15B)
7.b Me refined with riding coordinates:
 C5(H5A,H5B,H5C), C05Q(H05P,H05Q,H05R), C05Y(H05,HF,HG), C24B(H24A,H24B,H24C),
 C25B(H25A,H25B,H25C), C31B(H31A,H31B,H31C), C47B(H47A,H47B,H47C), C9(H9A,H9B,
 H9C), C1D(H1DA,H1DB,H1DC), C47A(H47D,H47E,H47F), C31A(H31D,H31E,H31F),
 C1G(H1GA,H1GB,H1GC), C1AA(H1AA,H1AB,H1AC), C26A(H26D,H26E,H26F), C16(H16A,H16B,
 H16C)
7.c Aromatic/amide H refined with riding coordinates:
 C00U(H00U), C00X(H00X), C015(H015), C019(H019), C01I(H01I), C01P(H01P),
 C01Q(H01Q), C01S(H01S), C01T(H01T), C01Z(H01Z), C020(H020), C026(H026),
 C02A(H02L), C02B(H02B), C02C(H02M), C02T(H02T), C02U(H02U), C02X(H02X),
 C030(H030), C033(H033), C038(H038), C039(H039), C03E(H03G), C03F(H03H),
 C03I(H03I), C03K(H03L), C03L(H03N), C03M(H03M), C03N(H03O), C03O(H03P),
 C03P(H03Q), C03R(H03R), C03S(H03S), C03W(H03W), C040(H040), C042(H042),
 C049(H049), C04I(H04I), C04M(H04M), C04Q(H04Q), C04T(H04T), C04U(H04Z)
7.d Idealised Me refined as rotating group:
 C03Y(H03T,H03U,H03V), C04F(H04R,H04S,H04U), C04H(H04V,H04W,H04X), C04L(H04G,
 H04H,H04J), C04O(H04Y,H,HA), C04P(H04K,H04L,H04N), C0AA(H0AA,H0AB,H0AC),
 C055(H05A,H05B,H05C), C056(H05S,H05T,H05U), C058(H05D,H05E,H05F), C05D(H05G,
 H05H,H05I), C05G(H05J,H05K,H05L), C05H(H05M,H05N,H05O), C05I(H05V,H05W,H05X),
 C05L(H05Y,HB,HC), C6(H6A,H6B,H6C), C05R(H05Z,HD,HE), C7(H7A,H7B,H7C),
 C26B(H26A,H26B,H26C), C25A(H25D,H25E,H25F), C1I(H1IA,H1IB,H1IC), C24A(H24D,
 H24E,H24F), C1J(H1JA,H1JB,H1JC), C1K(H1KA,H1KB,H1KC), C3AA(H3AA,H3AB,H3AC)
;
_olex2_submission_special_instructions 'No special instructions were received'

loop_
_space_group_symop_operation_xyz
'x, y, z'
'-x, -y, -z'

loop_
_atom_site_label
_atom_site_type_symbol
_atom_site_fract_x
_atom_site_fract_y
_atom_site_fract_z
_atom_site_U_iso_or_equiv
_atom_site_adp_type
_atom_site_occupancy
_atom_site_site_symmetry_order
_atom_site_calc_flag
_atom_site_refinement_flags_posn
_atom_site_refinement_flags_adp
_atom_site_refinement_flags_occupancy
_atom_site_disorder_assembly
_atom_site_disorder_group
Ir1 Ir 0.61380(2) 0.44756(2) 0.48506(2) 0.03198(8) Uani 1 1 d . . . . .
Ir2 Ir 0.87597(2) 0.89436(2) 0.52850(2) 0.03100(8) Uani 1 1 d . . . . .
P003 P 0.57768(13) 0.58319(11) 0.34274(8) 0.0587(6) Uani 1 1 d . . . . .
P005 P 0.8201(2) 0.93811(19) 0.33263(12) 0.1078(12) Uani 1 1 d D . . . .
O007 O 1.0327(3) 0.7166(2) 0.33821(17) 0.0389(11) Uani 1 1 d . . . . .
O00A O 0.9981(3) 0.7917(2) 0.25988(18) 0.0482(12) Uani 1 1 d . . . . .
F00B F 0.6169(3) 0.6392(3) 0.31166(18) 0.0713(14) Uani 1 1 d . . . . .
O00D O 0.2585(3) 0.3455(2) 0.23382(18) 0.0483(13) Uani 1 1 d . . . . .
N8 N 1.0023(3) 1.0686(2) 0.47609(18) 0.0291(11) Uani 1 1 d . . . . .
O00F O 0.8485(3) 0.6314(3) 0.27550(17) 0.0469(12) Uani 1 1 d . . . . .
F00G F 0.6579(3) 0.6122(3) 0.37915(18) 0.0715(14) Uani 1 1 d . . . . .
N3 N 0.5988(3) 0.5388(2) 0.48955(18) 0.0292(11) Uani 1 1 d . . . . .
N4 N 0.5067(3) 0.5847(2) 0.50596(19) 0.0300(11) Uani 1 1 d . . . . .
N7 N 0.8988(3) 0.9808(2) 0.49866(19) 0.0291(11) Uani 1 1 d . . . . .
O00K O 0.4387(3) 0.3336(3) 0.19984(19) 0.0497(13) Uani 1 1 d . . . . .
N5 N 0.8437(3) 0.8303(3) 0.4548(2) 0.0309(11) Uani 1 1 d . . . . .
N2 N 0.3638(3) 0.5279(3) 0.4370(2) 0.0343(12) Uani 1 1 d . . . . .
N00N N 0.8863(3) 0.8107(3) 0.42130(19) 0.0321(12) Uani 1 1 d . . . . .
N1 N 0.5995(3) 0.4200(3) 0.4058(2) 0.0377(13) Uani 1 1 d . . . . .
O00P O 0.7943(5) 0.7074(4) 0.2167(2) 0.0876(18) Uani 1 1 d D . . . .
N00Q N 0.8338(3) 0.7674(3) 0.3787(2) 0.0387(13) Uani 1 1 d . . . . .
O00R O 0.3946(4) 0.4763(3) 0.1953(2) 0.076(2) Uani 1 1 d D . . . .
F00S F 0.4976(3) 0.5531(3) 0.3060(2) 0.0866(18) Uani 1 1 d . . . . .
N6 N 1.0955(3) 1.0504(3) 0.3948(2) 0.0384(13) Uani 1 1 d . . . . .
C00U C 0.6345(4) 0.6549(3) 0.4965(3) 0.0401(16) Uani 1 1 d . . . . .
H00U H 0.6725 0.6985 0.4972 0.048 Uiso 1 1 calc R . . . .
N00V N 0.3575(3) 0.4718(3) 0.3999(2) 0.0367(13) Uani 1 1 d . . . . .
O00W O 0.3193(3) 0.2278(2) 0.24947(18) 0.0466(12) Uani 1 1 d D . . . .
C00X C 0.5609(4) 0.6457(3) 0.5040(2) 0.0345(14) Uani 1 1 d . . . . .
H00X H 0.5477 0.6826 0.5078 0.041 Uiso 1 1 calc R . . . .
C3 C 0.7596(4) 0.8635(4) 0.5228(3) 0.0486(7) Uani 1 1 d . . . . .
F00Z F 0.6031(4) 0.5318(3) 0.3019(2) 0.0879(17) Uani 1 1 d . . . . .
C2 C 0.3830(4) 0.6400(3) 0.5074(3) 0.0377(15) Uani 1 1 d . . . . .
N011 N 0.3497(3) 0.4862(3) 0.3544(2) 0.0414(14) Uani 1 1 d . . . . .
N012 N 0.5361(3) 0.3838(3) 0.3709(2) 0.0469(15) Uani 1 1 d . . . . .
N013 N 0.5629(4) 0.3836(3) 0.3246(2) 0.0500(16) Uani 1 1 d . . . . .
F014 F 0.5402(3) 0.5291(3) 0.3732(2) 0.0891(19) Uani 1 1 d . . . . .
C015 C 0.6533(4) 0.6008(3) 0.4880(2) 0.0329(14) Uani 1 1 d . . . . .
H015 H 0.7035 0.6064 0.4811 0.039 Uiso 1 1 calc R . . . .
C016 C 1.0446(4) 0.6742(4) 0.2943(3) 0.0379(15) Uani 1 1 d . . . . .
N017 N 1.0706(4) 0.9834(3) 0.3718(2) 0.0487(15) Uani 1 1 d . . . . .
C1 C 0.7259(4) 0.4857(3) 0.4721(3) 0.0365(15) Uani 1 1 d . . . . .
C019 C 0.9529(4) 1.0932(3) 0.4640(2) 0.0326(14) Uani 1 1 d . . . . .
H019 H 0.9711 1.1317 0.4515 0.039 Uiso 1 1 calc R . . . .
C01A C 0.5292(4) 0.5335(3) 0.4990(2) 0.0316(14) Uani 1 1 d . . . . .
F01B F 0.5532(3) 0.6349(3) 0.3832(2) 0.0894(18) Uani 1 1 d . . . . .
C01C C 0.9995(4) 0.6029(4) 0.2806(3) 0.0440(17) Uani 1 1 d . . . . .
C01E C 0.7382(4) 0.4796(3) 0.4188(3) 0.0395(16) Uani 1 1 d . . . . .
C01F C 0.9718(3) 1.0128(3) 0.4929(2) 0.0297(13) Uani 1 1 d . . . . .
C01H C 0.8594(4) 0.7337(4) 0.3334(2) 0.0411(16) Uani 1 1 d . . . . .
H01A H 0.9152 0.7478 0.3407 0.049 Uiso 1 1 calc R . . . .
H01B H 0.8507 0.7478 0.3030 0.049 Uiso 1 1 calc R . . . .
C01I C 0.7919(4) 0.5185(3) 0.5078(3) 0.0390(16) Uani 1 1 d . . . . .
H01I H 0.7874 0.5232 0.5439 0.047 Uiso 1 1 calc R . . . .
C01J C 0.3715(4) 0.6404(3) 0.4553(3) 0.0401(16) Uani 1 1 d . . . . .
C01K C 0.2805(4) 0.1902(3) 0.1984(3) 0.0458(18) Uani 1 1 d . . . . .
C01L C 0.8176(5) 0.5597(4) 0.2577(3) 0.0484(18) Uani 1 1 d . . . . .
C01M C 0.9352(4) 0.5707(4) 0.3112(3) 0.0425(16) Uani 1 1 d . . . . .
H01C H 0.9479 0.5413 0.3272 0.051 Uiso 1 1 calc R . . . .
H01D H 0.9309 0.6070 0.3397 0.051 Uiso 1 1 calc R . . . .
C4 C 1.1313(4) 1.1791(3) 0.4377(3) 0.0350(14) Uani 1 1 d . . . . .
C01P C 1.1081(5) 0.6585(4) 0.2184(3) 0.0485(18) Uani 1 1 d . . . . .
H01P H 1.1457 0.6775 0.1975 0.058 Uiso 1 1 calc R . . . .
C01Q C 0.7159(4) 0.8818(4) 0.5614(3) 0.0486(7) Uani 1 1 d . . . . .
H01Q H 0.7408 0.9094 0.5958 0.058 Uiso 1 1 calc R . . . .
C01R C 0.3610(4) 0.5763(3) 0.4164(3) 0.0390(16) Uani 1 1 d . . . . .
C01S C 0.7269(5) 0.4514(4) 0.2016(3) 0.062(2) Uani 1 1 d . . . . .
H01S H 0.6826 0.4246 0.1761 0.075 Uiso 1 1 calc R . . . .
C01T C 0.2806(5) 0.1252(4) 0.1107(3) 0.057(2) Uani 1 1 d . . . . .
H01T H 0.3070 0.1094 0.0843 0.068 Uiso 1 1 calc R . . . .
C01U C 0.4895(6) 0.4199(5) 0.1335(4) 0.086(3) Uani 1 1 d . . . . .
H01E H 0.5248 0.4489 0.1143 0.103 Uiso 1 1 calc R . . . .
H01F H 0.5031 0.4453 0.1713 0.103 Uiso 1 1 calc R . . . .
C01V C 0.3222(5) 0.1698(4) 0.1598(3) 0.0502(19) Uani 1 1 d . . . . .
C01W C 0.2792(6) 0.4011(4) 0.1332(3) 0.061(2) Uani 1 1 d . . . . .
C01X C 1.0989(4) 0.7023(4) 0.2622(3) 0.0422(16) Uani 1 1 d . . . . .
C01Y C 0.8085(6) 0.6667(5) 0.1749(3) 0.067(3) Uani 1 1 d . . . . .
C01Z C 0.8101(4) 0.5062(4) 0.4025(3) 0.0476(18) Uani 1 1 d . . . . .
H01Z H 0.8148 0.5025 0.3666 0.057 Uiso 1 1 calc R . . . .
C020 C 0.7609(4) 0.7614(3) 0.3859(3) 0.0427(17) Uani 1 1 d . . . . .
H020 H 0.7154 0.7344 0.3615 0.051 Uiso 1 1 calc R . . . .
C021 C 0.6659(4) 0.4421(3) 0.3820(3) 0.0398(16) Uani 1 1 d . . . . .
C022 C 0.2597(4) 0.3875(3) 0.2852(3) 0.0490(19) Uani 1 1 d . . . . .
H02H H 0.2376 0.3594 0.3087 0.059 Uiso 1 1 calc R . . . .
H02I H 0.2299 0.4137 0.2836 0.059 Uiso 1 1 calc R . . . .
C023 C 0.7677(4) 0.8019(3) 0.4348(2) 0.0342(14) Uani 1 1 d . . . . .
C024 C 0.4988(6) 0.3554(5) 0.1237(3) 0.068(3) Uani 1 1 d . . . . .
C025 C 0.2017(5) 0.1036(4) 0.0999(3) 0.051(2) Uani 1 1 d . . . . .
C026 C 0.8495(4) 1.0041(3) 0.4869(3) 0.0394(16) Uani 1 1 d . . . . .
H026 H 0.7967 0.9813 0.4901 0.047 Uiso 1 1 calc R . . . .
C029 C 0.4981(5) 0.3817(4) 0.2427(3) 0.054(2) Uani 1 1 d . . . . .
H02J H 0.4832 0.4172 0.2631 0.065 Uiso 1 1 calc R . . . .
H02K H 0.5470 0.4040 0.2294 0.065 Uiso 1 1 calc R . . . .
C02A C 0.8752(4) 0.5385(4) 0.4402(3) 0.0511(19) Uani 1 1 d . . . . .
H02L H 0.9250 0.5556 0.4300 0.061 Uiso 1 1 calc R . . . .
C02B C 1.1513(4) 1.2491(3) 0.4618(3) 0.0415(16) Uani 1 1 d . . . . .
H02B H 1.1676 1.2680 0.4984 0.050 Uiso 1 1 calc R . . . .
C02C C 0.1645(4) 0.1306(3) 0.1380(3) 0.0468(18) Uani 1 1 d . . . . .
H02M H 0.1116 0.1189 0.1300 0.056 Uiso 1 1 calc R . . . .
C02D C 0.5061(5) 0.3405(4) 0.2760(3) 0.055(2) Uani 1 1 d . . . . .
H02N H 0.4554 0.3156 0.2862 0.066 Uiso 1 1 calc R . . . .
H02O H 0.5226 0.3064 0.2551 0.066 Uiso 1 1 calc R . . . .
C02E C 0.7510(5) 0.5225(4) 0.2207(3) 0.057(2) Uani 1 1 d . . . . .
C02F C 0.7176(4) 0.8205(4) 0.4719(3) 0.0486(7) Uani 1 1 d . . . . .
C02G C 0.2033(4) 0.1743(3) 0.1872(3) 0.0430(17) Uani 1 1 d . . . . .
C02I C 0.8161(4) 0.6562(4) 0.3201(3) 0.0439(17) Uani 1 1 d . . . . .
H02A H 0.8248 0.6408 0.3497 0.053 Uiso 1 1 calc R . . . .
H02C H 0.7603 0.6407 0.3113 0.053 Uiso 1 1 calc R . . . .
C02K C 1.0304(5) 0.8565(4) 0.3009(3) 0.052(2) Uani 1 1 d . . . . .
H02D H 1.0871 0.8749 0.3062 0.062 Uiso 1 1 calc R . . . .
H02E H 1.0114 0.8502 0.3342 0.062 Uiso 1 1 calc R . . . .
C02L C 1.0841(5) 0.7338(5) 0.3834(3) 0.058(2) Uani 1 1 d . . . . .
H02F H 1.1372 0.7620 0.3785 0.070 Uiso 1 1 calc R . . . .
H02G H 1.0824 0.6919 0.3890 0.070 Uiso 1 1 calc R . . . .
C02M C 0.1851(5) 0.3149(4) 0.2050(3) 0.052(2) Uani 1 1 d . . . . .
C02N C 0.7655(5) 0.4192(5) 0.2186(4) 0.068(3) Uani 1 1 d . . . . .
C02O C 0.8585(4) 0.5283(4) 0.2757(3) 0.0471(18) Uani 1 1 d . . . . .
C02P C 1.0860(4) 1.0815(4) 0.3609(3) 0.0453(17) Uani 1 1 d . . . . .
C02Q C 0.3598(7) 0.4268(4) 0.1467(3) 0.070(3) Uani 1 1 d . . . . .
C02R C 1.0652(5) 0.5875(4) 0.2030(3) 0.0516(19) Uani 1 1 d . . . . .
C02S C 1.0397(6) 0.7915(4) 0.2175(3) 0.058(2) Uani 1 1 d . U . . .
C02T C 1.0111(5) 0.5612(4) 0.2348(3) 0.0475(18) Uani 1 1 d . . . . .
H02T H 0.9809 0.5133 0.2253 0.057 Uiso 1 1 calc R . . . .
C02U C 0.8665(4) 0.5453(4) 0.4926(3) 0.0495(19) Uani 1 1 d . . . . .
H02U H 0.9106 0.5680 0.5184 0.059 Uiso 1 1 calc R . . . .
C02W C 0.1602(4) 0.2054(4) 0.2255(3) 0.0487(19) Uani 1 1 d . . . . .
H02P H 0.1149 0.1686 0.2327 0.058 Uiso 1 1 calc R . . . .
H02Q H 0.1942 0.2340 0.2591 0.058 Uiso 1 1 calc R . . . .
C02X C 0.3528(4) 0.5494(4) 0.3631(3) 0.0437(17) Uani 1 1 d . . . . .
H02X H 0.3498 0.5705 0.3375 0.052 Uiso 1 1 calc R . . . .
C02Y C 0.2920(8) 0.3329(7) 0.0494(4) 0.106(2) Uani 1 1 d . . . . .
C02Z C 0.4048(6) 0.4042(4) 0.1154(3) 0.066(3) Uani 1 1 d . . . . .
C030 C 0.8752(4) 1.0615(3) 0.4701(3) 0.0418(16) Uani 1 1 d . . . . .
H030 H 0.8407 1.0790 0.4628 0.050 Uiso 1 1 calc R . . . .
C031 C 1.1075(4) 1.1556(3) 0.3833(3) 0.0411(16) Uani 1 1 d . . . . .
C033 C 0.7758(7) 0.5534(5) 0.1152(3) 0.077(3) Uani 1 1 d . . . . .
H033 H 0.7474 0.5053 0.1057 0.093 Uiso 1 1 calc R . . . .
C034 C 0.4090(5) 0.1940(4) 0.1679(3) 0.058(2) Uani 1 1 d . . . . .
H03E H 0.4278 0.2166 0.2058 0.070 Uiso 1 1 calc R . . . .
H03F H 0.4200 0.1536 0.1572 0.070 Uiso 1 1 calc R . . . .
C035 C 0.7644(7) 0.5938(5) 0.1617(3) 0.076(3) Uani 1 1 d . . . . .
C036 C 0.1342(5) 0.2482(4) 0.2033(3) 0.0494(19) Uani 1 1 d . . . . .
C037 C 0.1533(5) 0.0494(4) 0.0483(3) 0.067(3) Uani 1 1 d . . . . .
C038 C 0.8297(5) 0.4572(4) 0.2559(3) 0.052(2) Uani 1 1 d . . . . .
H038 H 0.8549 0.4348 0.2683 0.063 Uiso 1 1 calc R . . . .
C039 C 1.1476(5) 1.2911(4) 0.4329(4) 0.059(2) Uani 1 1 d . . . . .
H039 H 1.1639 1.3382 0.4502 0.071 Uiso 1 1 calc R . . . .
C03A C 0.8661(7) 0.6952(5) 0.1451(3) 0.073(3) Uani 1 1 d . . . . .
N03B N 1.0449(5) 0.9749(3) 0.3227(2) 0.0608(19) Uani 1 1 d . . . . .
F03C F 0.8894(6) 0.9491(5) 0.3703(3) 0.1753(17) Uani 1 1 d D . . . .
C03D C 1.1412(4) 0.7797(4) 0.2699(3) 0.0450(17) Uani 1 1 d . . . . .
H03A H 1.1303 0.8055 0.3027 0.054 Uiso 1 1 calc R . . . .
H03B H 1.1973 0.7944 0.2720 0.054 Uiso 1 1 calc R . . . .
C03E C 0.3727(4) 0.6977(4) 0.4435(3) 0.0505(19) Uani 1 1 d . . . . .
H03G H 0.3664 0.6970 0.4082 0.061 Uiso 1 1 calc R . . . .
C03F C 0.0596(5) 0.2204(4) 0.1749(3) 0.060(2) Uani 1 1 d . . . . .
H03H H 0.0245 0.1754 0.1731 0.073 Uiso 1 1 calc R . . . .
C03G C 0.4653(5) 0.3102(5) 0.1544(3) 0.062(2) Uani 1 1 d . . . . .
C03H C 0.3443(4) 0.4353(4) 0.3046(3) 0.0494(19) Uani 1 1 d . . . . .
H03J H 0.3723 0.4091 0.3099 0.059 Uiso 1 1 calc R . . . .
H03K H 0.3676 0.4583 0.2783 0.059 Uiso 1 1 calc R . . . .
C03I C 0.5977(4) 0.8180(4) 0.5004(3) 0.0486(7) Uani 1 1 d . . . . .
H03I H 0.5440 0.8034 0.4929 0.058 Uiso 1 1 calc R . . . .
C03J C 0.8278(7) 0.5818(5) 0.0822(3) 0.077(3) Uani 1 1 d . . . . .
C03K C 0.6402(4) 0.4185(4) 0.3294(3) 0.056(2) Uani 1 1 d . . . . .
H03L H 0.6705 0.4252 0.3018 0.067 Uiso 1 1 calc R . . . .
C03L C 0.2482(7) 0.3531(5) 0.0838(3) 0.072(3) Uani 1 1 d . . . . .
H03N H 0.1943 0.3336 0.0738 0.086 Uiso 1 1 calc R . . . .
C03M C 1.1554(7) 0.7961(4) 0.1789(3) 0.072(2) Uani 1 1 d . U . . .
H03M H 1.2059 0.7993 0.1822 0.086 Uiso 1 1 calc R . . . .
C03N C 0.5265(6) 0.3324(6) 0.0781(4) 0.086(3) Uani 1 1 d . . . . .
H03O H 0.5510 0.3624 0.0582 0.103 Uiso 1 1 calc R . . . .
C03O C 0.4807(6) 0.2213(6) 0.0909(4) 0.088(3) Uani 1 1 d . . . . .
H03P H 0.4731 0.1752 0.0784 0.106 Uiso 1 1 calc R . . . .
C03P C 0.3700(7) 0.3559(5) 0.0649(4) 0.082(3) Uani 1 1 d . . . . .
H03Q H 0.3999 0.3395 0.0420 0.099 Uiso 1 1 calc R . . . .
C03Q C 0.7142(6) 0.5586(5) 0.1980(3) 0.072(3) Uani 1 1 d . . . . .
H03C H 0.7068 0.5928 0.2268 0.087 Uiso 1 1 calc R . . . .
H03D H 0.6631 0.5252 0.1783 0.087 Uiso 1 1 calc R . . . .
C03R C 1.0501(8) 0.7892(5) 0.1279(4) 0.087(3) Uani 1 1 d . U . . .
H03R H 1.0287 0.7873 0.0952 0.104 Uiso 1 1 calc R . . . .
C03S C 0.3945(4) 0.6994(4) 0.5470(3) 0.0448(17) Uani 1 1 d . . . . .
H03S H 0.4025 0.7018 0.5826 0.054 Uiso 1 1 calc R . . . .
C03T C 0.1650(6) 0.3516(4) 0.1766(3) 0.065(3) Uani 1 1 d . . . . .
C03U C 0.0357(6) 0.2555(5) 0.1497(4) 0.076(3) Uani 1 1 d . . . . .
C03V C 1.1126(6) 0.7928(4) 0.2237(3) 0.0556(19) Uani 1 1 d . U . . .
C03W C 0.8743(7) 0.6516(5) 0.0987(3) 0.078(3) Uani 1 1 d . . . . .
H03W H 0.9127 0.6705 0.0782 0.093 Uiso 1 1 calc R . . . .
C0 C 0.7386(10) 0.7296(10) 0.2153(8) 0.0876(18) Uani 0.4 1 d D . P A 2
H0A H 0.7324 0.7490 0.2520 0.105 Uiso 0.4 1 calc R . P A 2
H0B H 0.6897 0.6891 0.1991 0.105 Uiso 0.4 1 calc R . P A 2
C03Y C 0.2050(5) 0.0295(5) 0.0095(4) 0.079(3) Uani 1 1 d . . . . .
H03T H 0.2347 0.0677 -0.0036 0.119 Uiso 1 1 calc GR . . . .
H03U H 0.1727 -0.0103 -0.0199 0.119 Uiso 1 1 calc GR . . . .
H03V H 0.2401 0.0185 0.0276 0.119 Uiso 1 1 calc GR . . . .
C040 C 0.6369(4) 0.8599(4) 0.5496(3) 0.0486(7) Uani 1 1 d . . . . .
H040 H 0.6094 0.8740 0.5760 0.058 Uiso 1 1 calc R . . . .
C041 C 0.5184(7) 0.2647(7) 0.0611(4) 0.093(4) Uani 1 1 d . . . . .
C042 C 0.3944(4) 0.7553(4) 0.5348(3) 0.0480(18) Uani 1 1 d . . . . .
H042 H 0.4026 0.7949 0.5627 0.058 Uiso 1 1 calc R . . . .
C043 C 0.9202(7) 0.7728(5) 0.1606(3) 0.079(3) Uani 1 1 d . . . . .
H04A H 0.9124 0.7912 0.1327 0.095 Uiso 1 1 calc R . . . .
H04B H 0.9072 0.7967 0.1933 0.095 Uiso 1 1 calc R . . . .
C044 C 1.0617(5) 0.7726(5) 0.4300(3) 0.066(2) Uani 1 1 d D . . . .
H04C H 1.1054 0.7970 0.4586 0.079 Uiso 1 1 calc R . . . .
H04D H 1.0497 0.8070 0.4206 0.079 Uiso 1 1 calc R . . . .
C046 C 1.1244(8) 0.7947(5) 0.1317(3) 0.082(2) Uani 1 1 d D U . . .
C048 C 1.0727(5) 0.5441(4) 0.1506(3) 0.060(2) Uani 1 1 d . . . . .
C049 C 0.3831(4) 0.7560(4) 0.4847(3) 0.052(2) Uani 1 1 d . . . . .
H049 H 0.3824 0.7947 0.4779 0.063 Uiso 1 1 calc R . . . .
C04A C 0.4533(5) 0.2423(5) 0.1383(3) 0.062(2) Uani 1 1 d . . . . .
C04B C 0.2267(7) 0.4165(5) 0.1712(4) 0.075(3) Uani 1 1 d . . . . .
H04O H 0.2572 0.4456 0.2059 0.090 Uiso 1 1 calc R . . . .
H04P H 0.2028 0.4417 0.1586 0.090 Uiso 1 1 calc R . . . .
C04D C 1.0037(7) 0.7861(4) 0.1686(3) 0.069(2) Uani 1 1 d . U . . .
C04F C 0.2884(7) 0.3078(6) -0.0480(4) 0.106(2) Uani 1 1 d D . . . .
H04R H 0.2767 0.3466 -0.0451 0.159 Uiso 1 1 calc GR . . . .
H04S H 0.2659 0.2739 -0.0825 0.159 Uiso 1 1 calc GR . . . .
H04U H 0.3443 0.3234 -0.0438 0.159 Uiso 1 1 calc GR . . . .
C04G C 1.0075(7) 0.9050(5) 0.2858(3) 0.079(3) Uani 1 1 d . . . . .
H04E H 1.0210 0.9063 0.2504 0.095 Uiso 1 1 calc R . . . .
H04F H 0.9511 0.8881 0.2840 0.095 Uiso 1 1 calc R . . . .
C04H C 0.1067(7) 0.0752(5) 0.0220(4) 0.086(3) Uani 1 1 d . . . . .
H04V H 0.0734 0.0876 0.0461 0.129 Uiso 1 1 calc GR . . . .
H04W H 0.0750 0.0394 -0.0098 0.129 Uiso 1 1 calc GR . . . .
H04X H 0.1415 0.1154 0.0127 0.129 Uiso 1 1 calc GR . . . .
C04I C 0.6402(4) 0.7971(4) 0.4610(3) 0.0486(7) Uani 1 1 d . . . . .
H04I H 0.6143 0.7670 0.4273 0.058 Uiso 1 1 calc R . . . .
C04K C 0.7410(6) 0.3401(5) 0.1943(4) 0.105(4) Uani 1 1 d D . . . .
C04L C 1.1600(7) 0.5595(5) 0.1488(4) 0.0824(18) Uani 1 1 d . . . . .
H04G H 1.1891 0.6060 0.1472 0.124 Uiso 1 1 calc GR . . . .
H04H H 1.1648 0.5271 0.1177 0.124 Uiso 1 1 calc GR . . . .
H04J H 1.1804 0.5549 0.1803 0.124 Uiso 1 1 calc GR . . . .
C04M C 1.1024(5) 1.1975(4) 0.3553(3) 0.056(2) Uani 1 1 d . . . . .
H04M H 1.0859 1.1792 0.3186 0.067 Uiso 1 1 calc R . . . .
C04N C 0.2541(6) 0.2747(6) -0.0042(4) 0.106(2) Uani 1 1 d D . . . .
C04O C 0.1643(7) 0.2463(6) -0.0113(4) 0.106(2) Uani 1 1 d D . . . .
H04Y H 0.1434 0.2211 0.0137 0.159 Uiso 1 1 calc GR . . . .
H H 0.1433 0.2159 -0.0471 0.159 Uiso 1 1 calc GR . . . .
HA H 0.1501 0.2843 -0.0049 0.159 Uiso 1 1 calc GR . . . .
C04P C 1.0463(7) 0.5654(5) 0.1055(4) 0.0824(18) Uani 1 1 d . . . . .
H04K H 0.9925 0.5574 0.1065 0.124 Uiso 1 1 calc GR . . . .
H04L H 1.0516 0.5383 0.0716 0.124 Uiso 1 1 calc GR . . . .
H04N H 1.0784 0.6139 0.1105 0.124 Uiso 1 1 calc GR . . . .
C04Q C 1.1212(5) 1.2656(4) 0.3803(4) 0.065(2) Uani 1 1 d . . . . .
H04Q H 1.1158 1.2938 0.3616 0.078 Uiso 1 1 calc R . . . .
F04R F 0.8678(6) 0.9429(5) 0.2859(3) 0.1753(17) Uani 1 1 d D . . . .
C04T C 1.0549(6) 1.0329(4) 0.3134(3) 0.064(2) Uani 1 1 d . . . . .
H04T H 1.0430 1.0388 0.2812 0.077 Uiso 1 1 calc R . . . .
C04U C 0.0905(6) 0.3208(5) 0.1490(4) 0.077(3) Uani 1 1 d . . . . .
H04Z H 0.0764 0.3442 0.1295 0.092 Uiso 1 1 calc R . . . .
C04V C -0.0466(7) 0.2228(5) 0.1202(4) 0.101(2) Uani 1 1 d D . . . .
C0AA C 0.6568(7) 0.3018(10) 0.1754(10) 0.105(4) Uani 0.5 1 d D . P B 1
H0AA H 0.6284 0.3169 0.2023 0.158 Uiso 0.5 1 calc GR . P B 1
H0AB H 0.6413 0.2529 0.1686 0.158 Uiso 0.5 1 calc GR . P B 1
H0AC H 0.6456 0.3103 0.1431 0.158 Uiso 0.5 1 calc GR . P B 1
C04Y C 0.8295(8) 0.5358(6) 0.0284(4) 0.0900(17) Uani 1 1 d . . . . .
C4AA C 1.1448(13) 0.7766(10) 0.0758(7) 0.157(9) Uiso 0.5 1 d D . P C 2
C5AA C 0.308(2) 0.1852(15) 0.2834(12) 0.064(2) Uani 0.5 1 d D . P D 2
H5AA H 0.3330 0.1544 0.2713 0.077 Uiso 0.5 1 calc R . P D 2
H5AB H 0.2526 0.1571 0.2824 0.077 Uiso 0.5 1 calc R . P D 2
F054 F 0.8062(7) 0.8602(5) 0.3162(3) 0.1753(17) Uani 1 1 d D . . . .
C055 C 0.8944(7) 0.5710(5) 0.0027(4) 0.0900(17) Uani 1 1 d . . . . .
H05A H 0.8888 0.6090 -0.0045 0.135 Uiso 1 1 calc GR . . . .
H05B H 0.8951 0.5390 -0.0302 0.135 Uiso 1 1 calc GR . . . .
H05C H 0.9425 0.5884 0.0258 0.135 Uiso 1 1 calc GR . . . .
C056 C 0.0966(6) -0.0162(5) 0.0630(4) 0.082(3) Uani 1 1 d . . . . .
H05S H 0.1266 -0.0332 0.0796 0.124 Uiso 1 1 calc GR . . . .
H05T H 0.0648 -0.0516 0.0311 0.124 Uiso 1 1 calc GR . . . .
H05U H 0.0634 -0.0041 0.0873 0.124 Uiso 1 1 calc GR . . . .
C058 C 0.9936(5) 0.7263(4) 0.4485(3) 0.065(2) Uani 1 1 d D . . . .
H05D H 0.9572 0.6912 0.4182 0.097 Uiso 1 1 calc GR . . . .
H05E H 0.9686 0.7527 0.4694 0.097 Uiso 1 1 calc GR . . . .
H05F H 1.0101 0.7047 0.4700 0.097 Uiso 1 1 calc GR . . . .
C6AA C 0.3438(17) 0.2317(12) 0.3395(10) 0.064(2) Uani 0.5 1 d D . P D 2
H6AA H 0.3273 0.2037 0.3636 0.077 Uiso 0.5 1 calc R . P D 2
H6AB H 0.4004 0.2497 0.3415 0.077 Uiso 0.5 1 calc R . P D 2
C05D C 1.0285(7) 0.4690(5) 0.1430(4) 0.0824(18) Uani 1 1 d . . . . .
H05G H 1.0466 0.4575 0.1717 0.124 Uiso 1 1 calc GR . . . .
H05H H 1.0366 0.4431 0.1095 0.124 Uiso 1 1 calc GR . . . .
H05I H 0.9737 0.4574 0.1430 0.124 Uiso 1 1 calc GR . . . .
F05E F 0.7700(6) 0.9281(5) 0.3786(3) 0.1753(17) Uani 1 1 d D . . . .
C05G C 0.8356(7) 0.4714(5) 0.0336(4) 0.0900(17) Uani 1 1 d . . . . .
H05J H 0.8774 0.4850 0.0613 0.135 Uiso 1 1 calc GR . . . .
H05K H 0.8460 0.4473 0.0003 0.135 Uiso 1 1 calc GR . . . .
H05L H 0.7871 0.4413 0.0425 0.135 Uiso 1 1 calc GR . . . .
C05H C 0.7507(7) 0.5124(5) -0.0084(4) 0.0900(17) Uani 1 1 d . . . . .
H05M H 0.7068 0.4902 0.0088 0.135 Uiso 1 1 calc GR . . . .
H05N H 0.7489 0.4803 -0.0420 0.135 Uiso 1 1 calc GR . . . .
H05O H 0.7485 0.5524 -0.0143 0.135 Uiso 1 1 calc GR . . . .
C05I C -0.0604(7) 0.1584(5) 0.0801(5) 0.101(2) Uani 1 1 d D . . . .
H05V H -0.0289 0.1680 0.0522 0.152 Uiso 1 1 calc GR . . . .
H05W H -0.1148 0.1342 0.0654 0.152 Uiso 1 1 calc GR . . . .
H05X H -0.0466 0.1300 0.0961 0.152 Uiso 1 1 calc GR . . . .
C05L C -0.0647(7) 0.2718(5) 0.1002(5) 0.101(2) Uani 1 1 d D . . . .
H05Y H -0.0679 0.3068 0.1299 0.152 Uiso 1 1 calc GR . . . .
HB H -0.1138 0.2469 0.0771 0.152 Uiso 1 1 calc GR . . . .
HC H -0.0239 0.2935 0.0806 0.152 Uiso 1 1 calc GR . . . .
C5 C 1.0930 0.7071 0.0354 0.157(9) Uiso 0.5 1 d D . P C 2
H5A H 1.0417 0.7043 0.0288 0.235 Uiso 0.5 1 calc R . P C 2
H5B H 1.1155 0.7026 0.0027 0.235 Uiso 0.5 1 calc R . P C 2
H5C H 1.0892 0.6702 0.0493 0.235 Uiso 0.5 1 calc R . P C 2
C6 C 0.3236(12) 0.2912(9) 0.3586(8) 0.064(2) Uani 0.5 1 d D . P D 2
H6A H 0.3313 0.3150 0.3321 0.096 Uiso 0.5 1 calc GR . P D 2
H6B H 0.3567 0.3228 0.3913 0.096 Uiso 0.5 1 calc GR . P D 2
H6C H 0.2698 0.2745 0.3647 0.096 Uiso 0.5 1 calc GR . P D 2
C05Q C 0.6181(12) 0.7312(10) 0.1726(6) 0.0876(18) Uani 0.6 1 d D . P A 1
H05P H 0.5635 0.6999 0.1617 0.131 Uiso 0.6 1 calc R . P A 1
H05Q H 0.6237 0.7682 0.2040 0.131 Uiso 0.6 1 calc R . P A 1
H05R H 0.6391 0.7502 0.1443 0.131 Uiso 0.6 1 calc R . P A 1
C05R C -0.1066(6) 0.1985(6) 0.1560(5) 0.101(2) Uani 1 1 d D . . . .
H05Z H -0.0967 0.1674 0.1709 0.152 Uiso 1 1 calc GR . . . .
HD H -0.1580 0.1747 0.1357 0.152 Uiso 1 1 calc GR . . . .
HE H -0.1037 0.2378 0.1844 0.152 Uiso 1 1 calc GR . . . .
C7 C 0.7949(11) 0.3164(14) 0.2149(9) 0.093(4) Uiso 0.5 1 d D . P B 2
H7A H 0.8467 0.3410 0.2070 0.140 Uiso 0.5 1 calc GR . P B 2
H7B H 0.7770 0.2674 0.1980 0.140 Uiso 0.5 1 calc GR . P B 2
H7C H 0.7957 0.3256 0.2528 0.140 Uiso 0.5 1 calc GR . P B 2
C05W C 0.5447(7) 0.2364(6) 0.0114(5) 0.168(6) Uani 1 1 d D . . . .
C05Y C 0.2788(8) 0.2165(6) -0.0045(4) 0.106(2) Uani 1 1 d D . . . .
H05 H 0.3350 0.2352 -0.0001 0.159 Uiso 1 1 calc R . . . .
HF H 0.2591 0.1981 0.0242 0.159 Uiso 1 1 calc R . . . .
HG H 0.2577 0.1802 -0.0380 0.159 Uiso 1 1 calc R . . . .
F068 F 0.8468(7) 1.0177(5) 0.3493(3) 0.1753(17) Uani 1 1 d D . . . .
C24B C 1.1482(18) 0.8321(9) 0.0529(15) 0.157(9) Uiso 0.5 1 d D . P C 2
H24A H 1.0965 0.8294 0.0479 0.235 Uiso 0.5 1 calc R . P C 2
H24B H 1.1824 0.8768 0.0770 0.235 Uiso 0.5 1 calc R . P C 2
H24C H 1.1678 0.8259 0.0191 0.235 Uiso 0.5 1 calc R . P C 2
C25B C 1.2234(12) 0.7780(14) 0.0846(14) 0.157(9) Uiso 0.5 1 d D . P C 2
H25A H 1.2187 0.7416 0.0993 0.235 Uiso 0.5 1 calc R . P C 2
H25B H 1.2438 0.7712 0.0511 0.235 Uiso 0.5 1 calc R . P C 2
H25C H 1.2584 0.8222 0.1090 0.235 Uiso 0.5 1 calc R . P C 2
C26B C 0.7919(11) 0.3294(10) 0.1545(9) 0.105(4) Uani 0.5 1 d D . P B 1
H26A H 0.7819 0.3429 0.1245 0.158 Uiso 0.5 1 calc GR . P B 1
H26B H 0.7814 0.2812 0.1427 0.158 Uiso 0.5 1 calc GR . P B 1
H26C H 0.8457 0.3570 0.1701 0.158 Uiso 0.5 1 calc GR . P B 1
F8 F 0.7475(6) 0.9181(5) 0.2939(3) 0.1753(17) Uani 1 1 d D . . . .
C31B C 0.5977 0.2918 -0.0121 0.168(6) Uani 0.5 1 d D . P E 1
H31A H 0.6129 0.2703 -0.0444 0.253 Uiso 0.5 1 calc R . P E 1
H31B H 0.5702 0.3167 -0.0200 0.253 Uiso 0.5 1 calc R . P E 1
H31C H 0.6436 0.3236 0.0131 0.253 Uiso 0.5 1 calc R . P E 1
C47B C 0.5528(18) 0.1691(11) 0.0072(11) 0.168(6) Uani 0.5 1 d D . P E 2
H47A H 0.5701 0.1543 -0.0264 0.253 Uiso 0.5 1 calc R . P E 2
H47B H 0.5905 0.1775 0.0360 0.253 Uiso 0.5 1 calc R . P E 2
H47C H 0.5030 0.1335 0.0092 0.253 Uiso 0.5 1 calc R . P E 2
C9 C 0.4751 0.1715 -0.0257 0.168(6) Uani 0.5 1 d D . P E 1
H9A H 0.4930 0.1535 -0.0580 0.253 Uiso 0.5 1 calc R . P E 1
H9B H 0.4544 0.1366 -0.0079 0.253 Uiso 0.5 1 calc R . P E 1
H9C H 0.4349 0.1842 -0.0343 0.253 Uiso 0.5 1 calc R . P E 1
C12 C 0.6608(9) 0.6931(9) 0.1844(6) 0.0876(18) Uani 0.6 1 d D . P A 1
H12A H 0.6527 0.6550 0.1525 0.105 Uiso 0.6 1 calc R . P A 1
H12B H 0.6374 0.6730 0.2120 0.105 Uiso 0.6 1 calc R . P A 1
C1B C 0.7476(15) 0.7808(13) 0.1877(8) 0.0876(18) Uani 0.4 1 d D . P A 2
H1BA H 0.7604 0.7646 0.1523 0.105 Uiso 0.4 1 calc R . P A 2
H1BB H 0.7921 0.8239 0.2068 0.105 Uiso 0.4 1 calc R . P A 2
C1D C 0.4954(14) 0.2388(17) -0.0349(8) 0.168(6) Uani 0.5 1 d D . P E 2
H1DA H 0.5105 0.2207 -0.0685 0.253 Uiso 0.5 1 calc R . P E 2
H1DB H 0.4407 0.2112 -0.0346 0.253 Uiso 0.5 1 calc R . P E 2
H1DC H 0.5046 0.2860 -0.0303 0.253 Uiso 0.5 1 calc R . P E 2
C47A C 0.5995(14) 0.2041(17) 0.0248(9) 0.168(6) Uani 0.5 1 d D . P E 1
H47D H 0.6172 0.1853 -0.0073 0.253 Uiso 0.5 1 calc R . P E 1
H47E H 0.6440 0.2395 0.0500 0.253 Uiso 0.5 1 calc R . P E 1
H47F H 0.5710 0.1677 0.0401 0.253 Uiso 0.5 1 calc R . P E 1
C31A C 0.6296(11) 0.2902(12) 0.0116(10) 0.168(6) Uani 0.5 1 d D . P E 2
H31D H 0.6492 0.2737 -0.0204 0.253 Uiso 0.5 1 calc R . P E 2
H31E H 0.6295 0.3339 0.0129 0.253 Uiso 0.5 1 calc R . P E 2
H31F H 0.6625 0.2963 0.0422 0.253 Uiso 0.5 1 calc R . P E 2
C1E C 0.299(2) 0.1817(17) 0.2813(14) 0.064(2) Uani 0.5 1 d D . P D 1
H1EA H 0.3042 0.1400 0.2626 0.077 Uiso 0.5 1 calc R . P D 1
H1EB H 0.2443 0.1682 0.2871 0.077 Uiso 0.5 1 calc R . P D 1
C1F C 0.3501(16) 0.2158(12) 0.3342(9) 0.064(2) Uani 0.5 1 d D . P D 1
H1FA H 0.3448 0.1823 0.3528 0.077 Uiso 0.5 1 calc R . P D 1
H1FB H 0.4047 0.2399 0.3300 0.077 Uiso 0.5 1 calc R . P D 1
C1G C 0.3191(12) 0.2652(10) 0.3627(8) 0.064(2) Uani 0.5 1 d D . P D 1
H1GA H 0.3482 0.2905 0.3978 0.096 Uiso 0.5 1 calc R . P D 1
H1GB H 0.3242 0.2972 0.3431 0.096 Uiso 0.5 1 calc R . P D 1
H1GC H 0.2648 0.2400 0.3656 0.096 Uiso 0.5 1 calc R . P D 1
C1AA C 0.6798(16) 0.7962(15) 0.1816(9) 0.0876(18) Uani 0.4 1 d D . P A 2
H1AA H 0.6926 0.8303 0.1630 0.131 Uiso 0.4 1 calc R . P A 2
H1AB H 0.6355 0.7545 0.1616 0.131 Uiso 0.4 1 calc R . P A 2
H1AC H 0.6673 0.8140 0.2163 0.131 Uiso 0.4 1 calc R . P A 2
C1H C 1.1741(12) 0.7985(8) 0.0856(6) 0.082(2) Uani 0.5 1 d D . P C 1
C25A C 1.2568(12) 0.8082(9) 0.1006(6) 0.082(2) Uani 0.5 1 d D . P C 1
H25D H 1.2694 0.8242 0.1389 0.123 Uiso 0.5 1 calc GR . P C 1
H25E H 1.2934 0.8419 0.0858 0.123 Uiso 0.5 1 calc GR . P C 1
H25F H 1.2599 0.7647 0.0867 0.123 Uiso 0.5 1 calc GR . P C 1
C1I C 1.1337(13) 0.7319(7) 0.0421(6) 0.082(2) Uani 0.5 1 d D . P C 1
H1IA H 1.1355 0.6948 0.0533 0.123 Uiso 0.5 1 calc GR . P C 1
H1IB H 1.1595 0.7349 0.0108 0.123 Uiso 0.5 1 calc GR . P C 1
H1IC H 1.0801 0.7229 0.0339 0.123 Uiso 0.5 1 calc GR . P C 1
C24A C 1.1844(14) 0.8595(8) 0.0659(7) 0.082(2) Uani 0.5 1 d D . P C 1
H24D H 1.1338 0.8559 0.0552 0.123 Uiso 0.5 1 calc GR . P C 1
H24E H 1.2133 0.8591 0.0359 0.123 Uiso 0.5 1 calc GR . P C 1
H24F H 1.2125 0.9022 0.0941 0.123 Uiso 0.5 1 calc GR . P C 1
C1J C 0.7682(13) 0.3087(11) 0.2289(9) 0.105(4) Uani 0.5 1 d D . P B 1
H1JA H 0.8237 0.3350 0.2398 0.158 Uiso 0.5 1 calc GR . P B 1
H1JB H 0.7569 0.2616 0.2092 0.158 Uiso 0.5 1 calc GR . P B 1
H1JC H 0.7415 0.3092 0.2599 0.158 Uiso 0.5 1 calc GR . P B 1
C26A C 0.7520(13) 0.3346(13) 0.1362(6) 0.093(4) Uiso 0.5 1 d D . P B 2
H26D H 0.8066 0.3593 0.1337 0.140 Uiso 0.5 1 calc R . P B 2
H26E H 0.7337 0.2865 0.1157 0.140 Uiso 0.5 1 calc R . P B 2
H26F H 0.7227 0.3544 0.1223 0.140 Uiso 0.5 1 calc R . P B 2
C1K C 0.6587(8) 0.3032(13) 0.1998(9) 0.093(4) Uiso 0.5 1 d D . P B 2
H1KA H 0.6525 0.3126 0.2370 0.140 Uiso 0.5 1 calc GR . P B 2
H1KB H 0.6416 0.2542 0.1837 0.140 Uiso 0.5 1 calc GR . P B 2
H1KC H 0.6278 0.3186 0.1823 0.140 Uiso 0.5 1 calc GR . P B 2
C1L C 0.7464(9) 0.7336(8) 0.2018(6) 0.0876(18) Uani 0.6 1 d D . P A 1
H1LA H 0.7683 0.7518 0.1730 0.105 Uiso 0.6 1 calc R . P A 1
H1LB H 0.7528 0.7733 0.2318 0.105 Uiso 0.6 1 calc R . P A 1
C61A C 0.4178(16) 0.5421(10) 0.1806(13) 0.134 Uani 0.45 1 d D . P F 2
H61A H 0.4498 0.5793 0.2122 0.161 Uiso 0.45 1 calc R . P F 2
H61B H 0.4529 0.5403 0.1540 0.161 Uiso 0.45 1 calc R . P F 2
C2AA C 0.3651(16) 0.5674(11) 0.1604(11) 0.134 Uani 0.45 1 d D . P F 2
H2AA H 0.3124 0.5389 0.1659 0.161 Uiso 0.45 1 calc R . P F 2
H2AB H 0.3793 0.6142 0.1837 0.161 Uiso 0.45 1 calc R . P F 2
C16 C 0.4242 0.6308 0.1542 0.152(7) Uiso 0.55 1 d D . P F 1
H16A H 0.3931 0.6563 0.1606 0.228 Uiso 0.55 1 calc R . P F 1
H16B H 0.4787 0.6627 0.1592 0.228 Uiso 0.55 1 calc R . P F 1
H16C H 0.4096 0.6001 0.1181 0.228 Uiso 0.55 1 calc R . P F 1
C14 C 0.4101(17) 0.5878(14) 0.1936(11) 0.152(7) Uiso 0.55 1 d D . P F 1
H14A H 0.4229 0.6202 0.2294 0.182 Uiso 0.55 1 calc R . P F 1
H14B H 0.3543 0.5581 0.1885 0.182 Uiso 0.55 1 calc R . P F 1
C15 C 0.4508 0.5432 0.1928 0.152(7) Uiso 0.55 1 d D . P F 1
H15A H 0.4747 0.5374 0.1603 0.182 Uiso 0.55 1 calc R . P F 1
H15B H 0.4918 0.5648 0.2230 0.182 Uiso 0.55 1 calc R . P F 1
C3AA C 0.3604(17) 0.5700(11) 0.1049(11) 0.134 Uani 0.45 1 d D . P F 2
H3AA H 0.3891 0.5470 0.0846 0.201 Uiso 0.45 1 calc GR . P F 2
H3AB H 0.3825 0.6176 0.1050 0.201 Uiso 0.45 1 calc GR . P F 2
H3AC H 0.3065 0.5470 0.0890 0.201 Uiso 0.45 1 calc GR . P F 2

loop_
_atom_site_aniso_label
_atom_site_aniso_U_11
_atom_site_aniso_U_22
_atom_site_aniso_U_33
_atom_site_aniso_U_23
_atom_site_aniso_U_13
_atom_site_aniso_U_12
Ir1 0.02870(14) 0.02608(13) 0.02842(14) 0.00292(10) -0.00352(10) 0.00331(10)
Ir2 0.03022(14) 0.02237(12) 0.03166(14) 0.00422(10) 0.00877(10) 0.00563(10)
P003 0.0491(12) 0.0510(12) 0.0412(11) 0.0009(9) -0.0018(9) -0.0027(10)
P005 0.143(3) 0.097(2) 0.0573(18) -0.0057(16) -0.0023(19) 0.046(2)
O007 0.048(3) 0.041(3) 0.033(2) 0.008(2) 0.008(2) 0.026(2)
O00A 0.073(4) 0.038(3) 0.032(3) 0.003(2) 0.007(2) 0.027(3)
F00B 0.059(3) 0.069(3) 0.047(3) 0.008(2) -0.014(2) -0.002(2)
O00D 0.056(3) 0.035(3) 0.037(3) -0.006(2) -0.016(2) 0.015(2)
N8 0.034(3) 0.020(2) 0.022(3) 0.000(2) 0.005(2) 0.005(2)
O00F 0.064(3) 0.049(3) 0.027(2) 0.003(2) 0.010(2) 0.029(3)
F00G 0.058(3) 0.077(3) 0.049(3) 0.016(2) -0.006(2) 0.001(3)
N3 0.027(3) 0.024(3) 0.023(3) 0.003(2) -0.005(2) 0.001(2)
N4 0.027(3) 0.020(2) 0.027(3) 0.000(2) -0.007(2) 0.000(2)
N7 0.027(3) 0.026(3) 0.028(3) 0.005(2) 0.004(2) 0.007(2)
O00K 0.040(3) 0.050(3) 0.037(3) 0.005(2) -0.007(2) 0.004(2)
N5 0.024(3) 0.028(3) 0.034(3) 0.007(2) 0.006(2) 0.006(2)
N2 0.024(3) 0.026(3) 0.037(3) 0.003(2) -0.008(2) 0.000(2)
N00N 0.029(3) 0.035(3) 0.024(3) 0.002(2) 0.001(2) 0.010(2)
N1 0.031(3) 0.037(3) 0.031(3) 0.003(2) -0.006(2) 0.006(2)
O00P 0.139(5) 0.111(4) 0.038(3) -0.006(3) -0.009(3) 0.096(4)
N00Q 0.044(3) 0.035(3) 0.026(3) -0.002(2) -0.003(2) 0.014(3)
O00R 0.101(5) 0.037(3) 0.037(3) 0.008(2) -0.015(3) -0.016(3)
F00S 0.050(3) 0.100(4) 0.063(3) 0.011(3) -0.007(2) -0.003(3)
N6 0.042(3) 0.030(3) 0.033(3) 0.001(2) 0.009(2) 0.011(2)
C00U 0.032(4) 0.024(3) 0.048(4) 0.010(3) -0.003(3) -0.003(3)
N00V 0.034(3) 0.031(3) 0.030(3) 0.004(2) -0.005(2) 0.003(2)
O00W 0.048(3) 0.038(3) 0.032(3) 0.004(2) -0.016(2) 0.003(2)
C00X 0.036(4) 0.022(3) 0.035(4) 0.005(3) 0.002(3) 0.005(3)
C3 0.0382(16) 0.0513(18) 0.058(2) 0.0197(15) 0.0168(14) 0.0196(14)
F00Z 0.100(4) 0.075(4) 0.057(3) -0.004(3) 0.006(3) 0.023(3)
C2 0.025(3) 0.033(3) 0.041(4) 0.007(3) -0.007(3) 0.002(3)
N011 0.040(3) 0.032(3) 0.030(3) -0.003(2) -0.011(2) 0.002(2)
N012 0.034(3) 0.054(4) 0.032(3) 0.000(3) -0.006(2) 0.008(3)
N013 0.043(4) 0.054(4) 0.032(3) 0.005(3) -0.007(3) 0.006(3)
F014 0.077(4) 0.077(4) 0.066(3) 0.022(3) 0.005(3) -0.012(3)
C015 0.030(3) 0.029(3) 0.028(3) 0.007(3) 0.000(3) 0.003(3)
C016 0.045(4) 0.046(4) 0.033(4) 0.013(3) 0.013(3) 0.028(3)
N017 0.070(4) 0.030(3) 0.041(4) 0.003(3) 0.008(3) 0.022(3)
C1 0.047(4) 0.024(3) 0.038(4) 0.008(3) -0.004(3) 0.016(3)
C019 0.037(4) 0.029(3) 0.033(3) 0.006(3) 0.002(3) 0.017(3)
C01A 0.031(3) 0.026(3) 0.022(3) 0.003(2) -0.008(2) 0.000(3)
F01B 0.090(4) 0.092(4) 0.053(3) -0.008(3) 0.004(3) 0.028(3)
C01C 0.056(5) 0.037(4) 0.043(4) 0.013(3) 0.011(3) 0.023(3)
C01E 0.042(4) 0.036(4) 0.035(4) 0.012(3) 0.003(3) 0.012(3)
C01F 0.034(3) 0.026(3) 0.021(3) 0.002(2) 0.005(2) 0.010(3)
C01H 0.045(4) 0.045(4) 0.025(3) 0.001(3) 0.002(3) 0.018(3)
C01I 0.041(4) 0.032(3) 0.034(4) 0.003(3) -0.007(3) 0.010(3)
C01J 0.033(4) 0.036(4) 0.042(4) 0.005(3) -0.007(3) 0.010(3)
C01K 0.046(4) 0.027(3) 0.044(4) -0.004(3) -0.019(3) 0.006(3)
C01L 0.057(5) 0.037(4) 0.048(4) 0.002(3) 0.013(4) 0.023(4)
C01M 0.050(4) 0.049(4) 0.034(4) 0.014(3) 0.011(3) 0.025(4)
C4 0.032(3) 0.033(3) 0.040(4) 0.011(3) 0.010(3) 0.014(3)
C01P 0.059(5) 0.045(4) 0.051(5) 0.016(4) 0.022(4) 0.030(4)
C01Q 0.0382(16) 0.0513(18) 0.058(2) 0.0197(15) 0.0168(14) 0.0196(14)
C01R 0.030(3) 0.036(4) 0.039(4) 0.008(3) -0.010(3) 0.006(3)
C01S 0.058(5) 0.063(5) 0.047(5) -0.015(4) -0.008(4) 0.029(4)
C01T 0.056(5) 0.035(4) 0.061(5) -0.013(4) -0.009(4) 0.020(4)
C01U 0.104(8) 0.065(6) 0.048(5) 0.012(5) 0.006(5) 0.000(6)
C01V 0.056(5) 0.035(4) 0.046(4) -0.001(3) -0.011(4) 0.016(4)
C01W 0.086(7) 0.040(4) 0.041(5) 0.005(3) -0.024(4) 0.016(4)
C01X 0.051(4) 0.044(4) 0.040(4) 0.015(3) 0.011(3) 0.027(3)
C01Y 0.124(8) 0.079(6) 0.018(4) -0.003(4) -0.002(4) 0.073(6)
C01Z 0.035(4) 0.045(4) 0.052(5) 0.012(3) 0.004(3) 0.009(3)
C020 0.034(4) 0.035(4) 0.045(4) 0.004(3) -0.003(3) 0.007(3)
C021 0.033(4) 0.039(4) 0.038(4) 0.011(3) 0.003(3) 0.008(3)
C022 0.041(4) 0.029(4) 0.049(4) -0.012(3) -0.004(3) 0.005(3)
C023 0.033(4) 0.032(3) 0.033(4) 0.008(3) 0.000(3) 0.011(3)
C024 0.075(6) 0.072(6) 0.034(4) 0.009(4) 0.003(4) 0.015(5)
C025 0.061(5) 0.036(4) 0.045(4) -0.005(3) -0.019(4) 0.020(4)
C026 0.033(4) 0.035(4) 0.044(4) 0.007(3) 0.002(3) 0.012(3)
C029 0.058(5) 0.045(4) 0.038(4) 0.005(3) -0.001(3) 0.008(4)
C02A 0.030(4) 0.051(4) 0.062(5) 0.020(4) 0.010(3) 0.006(3)
C02B 0.038(4) 0.025(3) 0.049(4) 0.009(3) 0.011(3) 0.004(3)
C02C 0.048(4) 0.033(4) 0.046(4) -0.004(3) -0.017(3) 0.014(3)
C02D 0.054(5) 0.049(4) 0.036(4) 0.003(3) -0.004(3) 0.004(4)
C02E 0.073(6) 0.061(5) 0.033(4) -0.007(4) 0.005(4) 0.037(5)
C02F 0.0382(16) 0.0513(18) 0.058(2) 0.0197(15) 0.0168(14) 0.0196(14)
C02G 0.050(4) 0.026(3) 0.041(4) 0.005(3) -0.004(3) 0.009(3)
C02I 0.045(4) 0.053(4) 0.030(4) 0.004(3) 0.002(3) 0.022(4)
C02K 0.079(6) 0.046(4) 0.034(4) 0.004(3) 0.015(4) 0.035(4)
C02L 0.083(6) 0.064(5) 0.037(4) 0.007(4) 0.006(4) 0.046(5)
C02M 0.067(5) 0.041(4) 0.035(4) -0.008(3) -0.015(4) 0.023(4)
C02N 0.065(6) 0.059(5) 0.057(5) -0.014(4) 0.010(4) 0.026(5)
C02O 0.050(4) 0.049(4) 0.037(4) 0.005(3) 0.011(3) 0.022(4)
C02P 0.043(4) 0.048(4) 0.039(4) 0.009(3) 0.008(3) 0.017(3)
C02Q 0.123(9) 0.040(4) 0.029(4) 0.011(3) 0.001(5) 0.020(5)
C02R 0.061(5) 0.052(5) 0.052(5) 0.014(4) 0.018(4) 0.036(4)
C02S 0.109(6) 0.040(4) 0.040(4) 0.014(3) 0.022(4) 0.045(4)
C02T 0.063(5) 0.038(4) 0.044(4) 0.009(3) 0.015(4) 0.027(4)
C02U 0.029(4) 0.045(4) 0.057(5) 0.008(4) -0.004(3) 0.005(3)
C02W 0.046(4) 0.044(4) 0.035(4) 0.001(3) -0.011(3) 0.006(3)
C02X 0.050(4) 0.039(4) 0.033(4) 0.008(3) -0.010(3) 0.014(3)
C02Y 0.140(5) 0.115(4) 0.059(3) -0.012(3) -0.039(3) 0.077(4)
C02Z 0.079(6) 0.049(5) 0.049(5) 0.019(4) -0.017(5) 0.005(5)
C030 0.038(4) 0.032(4) 0.054(4) 0.009(3) 0.003(3) 0.017(3)
C031 0.039(4) 0.034(4) 0.046(4) 0.012(3) 0.014(3) 0.011(3)
C033 0.128(9) 0.073(6) 0.037(5) -0.005(4) -0.010(5) 0.063(7)
C034 0.059(5) 0.040(4) 0.058(5) -0.005(4) -0.014(4) 0.018(4)
C035 0.122(9) 0.085(7) 0.033(4) -0.003(4) -0.009(5) 0.070(7)
C036 0.058(5) 0.037(4) 0.038(4) -0.006(3) -0.011(3) 0.017(4)
C037 0.059(5) 0.053(5) 0.057(5) -0.025(4) -0.026(4) 0.021(4)
C038 0.062(5) 0.044(4) 0.053(5) 0.009(4) 0.025(4) 0.029(4)
C039 0.058(5) 0.031(4) 0.080(6) 0.019(4) 0.015(4) 0.009(4)
C03A 0.123(9) 0.070(6) 0.040(5) -0.010(4) -0.020(5) 0.073(6)
N03B 0.094(6) 0.042(4) 0.034(4) -0.006(3) -0.010(3) 0.029(4)
F03C 0.233(5) 0.199(4) 0.080(2) 0.009(2) 0.004(3) 0.101(4)
C03D 0.055(5) 0.040(4) 0.045(4) 0.014(3) 0.019(3) 0.024(4)
C03E 0.050(5) 0.046(4) 0.053(5) 0.018(4) -0.011(4) 0.016(4)
C03F 0.062(5) 0.040(4) 0.064(5) -0.010(4) -0.029(4) 0.023(4)
C03G 0.050(5) 0.061(5) 0.038(4) -0.005(4) -0.009(4) 0.003(4)
C03H 0.040(4) 0.051(4) 0.036(4) -0.003(3) -0.005(3) 0.009(3)
C03I 0.0382(16) 0.0513(18) 0.058(2) 0.0197(15) 0.0168(14) 0.0196(14)
C03J 0.136(10) 0.079(7) 0.039(5) 0.004(5) 0.005(5) 0.075(7)
C03K 0.044(4) 0.070(5) 0.028(4) 0.004(4) 0.002(3) 0.007(4)
C03L 0.116(8) 0.061(5) 0.042(5) 0.006(4) -0.014(5) 0.050(6)
C03M 0.136(7) 0.057(5) 0.051(4) 0.027(4) 0.048(4) 0.062(5)
C03N 0.077(7) 0.091(8) 0.057(6) 0.015(6) 0.012(5) 0.012(6)
C03O 0.078(7) 0.081(7) 0.055(6) -0.017(5) -0.013(5) 0.010(6)
C03P 0.142(10) 0.072(6) 0.044(5) 0.026(5) 0.003(6) 0.053(7)
C03Q 0.078(6) 0.084(7) 0.043(5) -0.019(5) -0.013(4) 0.048(6)
C03R 0.180(8) 0.071(6) 0.050(5) 0.027(4) 0.041(5) 0.086(6)
C03S 0.034(4) 0.043(4) 0.044(4) 0.001(3) -0.002(3) 0.012(3)
C03T 0.091(7) 0.035(4) 0.053(5) -0.008(4) -0.026(5) 0.025(4)
C03U 0.087(7) 0.049(5) 0.068(6) -0.020(4) -0.040(5) 0.030(5)
C03V 0.102(6) 0.041(4) 0.039(4) 0.018(3) 0.029(4) 0.042(4)
C03W 0.145(10) 0.073(6) 0.029(4) -0.001(4) 0.000(5) 0.071(7)
C0 0.139(5) 0.111(4) 0.038(3) -0.006(3) -0.009(3) 0.096(4)
C03Y 0.072(6) 0.070(6) 0.061(6) -0.036(5) -0.026(5) 0.033(5)
C040 0.0382(16) 0.0513(18) 0.058(2) 0.0197(15) 0.0168(14) 0.0196(14)
C041 0.075(7) 0.108(9) 0.064(7) 0.001(6) 0.012(5) 0.026(7)
C042 0.037(4) 0.030(4) 0.069(5) 0.006(3) 0.001(4) 0.013(3)
C043 0.155(11) 0.076(6) 0.038(5) 0.006(4) 0.001(5) 0.086(7)
C044 0.064(6) 0.071(6) 0.058(5) 0.008(5) 0.003(4) 0.031(5)
C046 0.169(7) 0.065(4) 0.041(3) 0.028(3) 0.051(4) 0.071(5)
C048 0.081(6) 0.054(5) 0.048(5) 0.011(4) 0.015(4) 0.035(5)
C049 0.039(4) 0.039(4) 0.073(6) 0.013(4) -0.003(4) 0.014(3)
C04A 0.056(5) 0.058(5) 0.051(5) -0.002(4) -0.006(4) 0.016(4)
C04B 0.127(9) 0.053(5) 0.049(5) 0.008(4) -0.013(5) 0.047(6)
C04D 0.142(7) 0.057(5) 0.036(4) 0.014(3) 0.020(4) 0.069(5)
C04F 0.140(5) 0.115(4) 0.059(3) -0.012(3) -0.039(3) 0.077(4)
C04G 0.133(9) 0.060(6) 0.044(5) -0.008(4) -0.021(5) 0.057(6)
C04H 0.106(8) 0.084(7) 0.056(6) -0.015(5) -0.033(5) 0.053(6)
C04I 0.0382(16) 0.0513(18) 0.058(2) 0.0197(15) 0.0168(14) 0.0196(14)
C04K 0.084(6) 0.054(5) 0.149(9) -0.026(5) 0.003(6) 0.037(4)
C04L 0.115(5) 0.070(4) 0.060(3) 0.005(3) 0.025(3) 0.047(4)
C04M 0.062(5) 0.055(5) 0.050(5) 0.028(4) 0.013(4) 0.019(4)
C04N 0.140(5) 0.115(4) 0.059(3) -0.012(3) -0.039(3) 0.077(4)
C04O 0.140(5) 0.115(4) 0.059(3) -0.012(3) -0.039(3) 0.077(4)
C04P 0.115(5) 0.070(4) 0.060(3) 0.005(3) 0.025(3) 0.047(4)
C04Q 0.069(6) 0.047(5) 0.076(6) 0.031(5) 0.002(5) 0.015(4)
F04R 0.233(5) 0.199(4) 0.080(2) 0.009(2) 0.004(3) 0.101(4)
C04T 0.104(7) 0.048(5) 0.034(4) 0.011(4) 0.004(4) 0.029(5)
C04U 0.114(8) 0.053(5) 0.057(6) -0.005(4) -0.039(5) 0.045(6)
C04V 0.085(4) 0.078(4) 0.118(5) -0.013(3) -0.045(3) 0.041(3)
C0AA 0.084(6) 0.054(5) 0.149(9) -0.026(5) 0.003(6) 0.037(4)
C04Y 0.136(5) 0.072(3) 0.055(3) -0.004(2) 0.008(3) 0.053(4)
C5AA 0.054(4) 0.063(5) 0.060(4) 0.025(4) -0.011(3) 0.009(4)
F054 0.233(5) 0.199(4) 0.080(2) 0.009(2) 0.004(3) 0.101(4)
C055 0.136(5) 0.072(3) 0.055(3) -0.004(2) 0.008(3) 0.053(4)
C056 0.070(6) 0.058(6) 0.068(6) -0.032(5) -0.031(5) 0.012(5)
C058 0.061(6) 0.056(5) 0.062(6) -0.005(4) -0.008(4) 0.026(4)
C6AA 0.054(4) 0.063(5) 0.060(4) 0.025(4) -0.011(3) 0.009(4)
C05D 0.115(5) 0.070(4) 0.060(3) 0.005(3) 0.025(3) 0.047(4)
F05E 0.233(5) 0.199(4) 0.080(2) 0.009(2) 0.004(3) 0.101(4)
C05G 0.136(5) 0.072(3) 0.055(3) -0.004(2) 0.008(3) 0.053(4)
C05H 0.136(5) 0.072(3) 0.055(3) -0.004(2) 0.008(3) 0.053(4)
C05I 0.085(4) 0.078(4) 0.118(5) -0.013(3) -0.045(3) 0.041(3)
C05L 0.085(4) 0.078(4) 0.118(5) -0.013(3) -0.045(3) 0.041(3)
C6 0.054(4) 0.063(5) 0.060(4) 0.025(4) -0.011(3) 0.009(4)
C05Q 0.139(5) 0.111(4) 0.038(3) -0.006(3) -0.009(3) 0.096(4)
C05R 0.085(4) 0.078(4) 0.118(5) -0.013(3) -0.045(3) 0.041(3)
C05W 0.155(11) 0.216(14) 0.070(6) -0.022(8) 0.046(6) 0.061(10)
C05Y 0.140(5) 0.115(4) 0.059(3) -0.012(3) -0.039(3) 0.077(4)
F068 0.233(5) 0.199(4) 0.080(2) 0.009(2) 0.004(3) 0.101(4)
C26B 0.084(6) 0.054(5) 0.149(9) -0.026(5) 0.003(6) 0.037(4)
F8 0.233(5) 0.199(4) 0.080(2) 0.009(2) 0.004(3) 0.101(4)
C31B 0.155(11) 0.216(14) 0.070(6) -0.022(8) 0.046(6) 0.061(10)
C47B 0.155(11) 0.216(14) 0.070(6) -0.022(8) 0.046(6) 0.061(10)
C9 0.155(11) 0.216(14) 0.070(6) -0.022(8) 0.046(6) 0.061(10)
C12 0.139(5) 0.111(4) 0.038(3) -0.006(3) -0.009(3) 0.096(4)
C1B 0.139(5) 0.111(4) 0.038(3) -0.006(3) -0.009(3) 0.096(4)
C1D 0.155(11) 0.216(14) 0.070(6) -0.022(8) 0.046(6) 0.061(10)
C47A 0.155(11) 0.216(14) 0.070(6) -0.022(8) 0.046(6) 0.061(10)
C31A 0.155(11) 0.216(14) 0.070(6) -0.022(8) 0.046(6) 0.061(10)
C1E 0.054(4) 0.063(5) 0.060(4) 0.025(4) -0.011(3) 0.009(4)
C1F 0.054(4) 0.063(5) 0.060(4) 0.025(4) -0.011(3) 0.009(4)
C1G 0.054(4) 0.063(5) 0.060(4) 0.025(4) -0.011(3) 0.009(4)
C1AA 0.139(5) 0.111(4) 0.038(3) -0.006(3) -0.009(3) 0.096(4)
C1H 0.169(7) 0.065(4) 0.041(3) 0.028(3) 0.051(4) 0.071(5)
C25A 0.169(7) 0.065(4) 0.041(3) 0.028(3) 0.051(4) 0.071(5)
C1I 0.169(7) 0.065(4) 0.041(3) 0.028(3) 0.051(4) 0.071(5)
C24A 0.169(7) 0.065(4) 0.041(3) 0.028(3) 0.051(4) 0.071(5)
C1J 0.084(6) 0.054(5) 0.149(9) -0.026(5) 0.003(6) 0.037(4)
C1L 0.139(5) 0.111(4) 0.038(3) -0.006(3) -0.009(3) 0.096(4)
C61A 0.134 0.044 0.219 0.074 0.004 0.013
C2AA 0.134 0.044 0.219 0.074 0.004 0.013
C3AA 0.134 0.044 0.219 0.074 0.004 0.013

loop_
_atom_type_symbol
_atom_type_description
_atom_type_scat_dispersion_real
_atom_type_scat_dispersion_imag
_atom_type_scat_source
C C 0.0033 0.0016 'International Tables Vol C Tables 4.2.6.8 and 6.1.1.4'
H H 0.0000 0.0000 'International Tables Vol C Tables 4.2.6.8 and 6.1.1.4'
F F 0.0171 0.0103 'International Tables Vol C Tables 4.2.6.8 and 6.1.1.4'
Ir Ir -1.4442 7.9887 'International Tables Vol C Tables 4.2.6.8 and 6.1.1.4'
N N 0.0061 0.0033 'International Tables Vol C Tables 4.2.6.8 and 6.1.1.4'
O O 0.0106 0.0060 'International Tables Vol C Tables 4.2.6.8 and 6.1.1.4'
P P 0.1023 0.0942 'International Tables Vol C Tables 4.2.6.8 and 6.1.1.4'

loop_
_geom_angle_atom_site_label_1
_geom_angle_atom_site_label_2
_geom_angle_atom_site_label_3
_geom_angle
_geom_angle_site_symmetry_1
_geom_angle_site_symmetry_3
_geom_angle_publ_flag
N4 Ir1 N3 77.88(18) 2_666 . ?
N2 Ir1 N3 93.0(2) 2_666 . ?
N2 Ir1 N4 87.9(2) 2_666 2_666 ?
N2 Ir1 N1 174.5(2) 2_666 . ?
N2 Ir1 C2 79.0(2) 2_666 2_666 ?
N2 Ir1 C1 95.9(2) 2_666 . ?
N1 Ir1 N3 91.0(2) . . ?
N1 Ir1 N4 96.6(2) . 2_666 ?
N1 Ir1 C2 97.4(2) . 2_666 ?
N1 Ir1 C1 80.0(2) . . ?
C2 Ir1 N3 169.4(2) 2_666 . ?
C2 Ir1 N4 94.7(2) 2_666 2_666 ?
C1 Ir1 N3 96.1(2) . . ?
C1 Ir1 N4 173.1(2) . 2_666 ?
C1 Ir1 C2 91.7(2) . 2_666 ?
N8 Ir2 N7 78.21(19) 2_776 . ?
N5 Ir2 N8 95.00(19) . 2_776 ?
N5 Ir2 N7 90.21(19) . . ?
N5 Ir2 N6 173.8(2) . 2_776 ?
N5 Ir2 C3 79.9(3) . . ?
N5 Ir2 C4 94.8(2) . 2_776 ?
N6 Ir2 N8 87.0(2) 2_776 2_776 ?
N6 Ir2 N7 96.0(2) 2_776 . ?
N6 Ir2 C3 98.8(3) 2_776 . ?
N6 Ir2 C4 79.2(2) 2_776 2_776 ?
C3 Ir2 N8 171.2(3) . 2_776 ?
C3 Ir2 N7 94.6(3) . . ?
C3 Ir2 C4 91.9(3) . 2_776 ?
C4 Ir2 N8 95.6(2) 2_776 2_776 ?
C4 Ir2 N7 172.4(2) 2_776 . ?
F00G P003 F00B 90.3(3) . . ?
F00G P003 F00S 179.2(4) . . ?
F00S P003 F00B 90.0(3) . . ?
F00Z P003 F00B 89.2(3) . . ?
F00Z P003 F00G 88.8(3) . . ?
F00Z P003 F00S 90.5(3) . . ?
F014 P003 F00B 179.6(3) . . ?
F014 P003 F00G 89.2(3) . . ?
F014 P003 F00S 90.4(3) . . ?
F014 P003 F00Z 90.8(4) . . ?
F014 P003 F01B 89.8(4) . . ?
F01B P003 F00B 90.2(3) . . ?
F01B P003 F00G 91.0(3) . . ?
F01B P003 F00S 89.8(3) . . ?
F01B P003 F00Z 179.4(4) . . ?
F03C P005 F054 83.3(6) . . ?
F03C P005 F05E 87.9(6) . . ?
F03C P005 F068 90.0(6) . . ?
F03C P005 F8 173.4(6) . . ?
F04R P005 F03C 92.4(6) . . ?
F04R P005 F054 85.3(5) . . ?
F04R P005 F05E 176.3(6) . . ?
F04R P005 F068 89.9(6) . . ?
F04R P005 F8 88.4(5) . . ?
F05E P005 F054 91.1(6) . . ?
F05E P005 F068 93.8(6) . . ?
F068 P005 F054 171.6(7) . . ?
F8 P005 F054 90.2(6) . . ?
F8 P005 F05E 91.0(6) . . ?
F8 P005 F068 96.6(6) . . ?
C016 O007 C02L 112.9(5) . . ?
C02S O00A C02K 112.9(6) . . ?
C02M O00D C022 110.9(6) . . ?
C019 N8 Ir2 128.9(4) . 2_776 ?
C01F N8 Ir2 114.3(4) . 2_776 ?
C01F N8 C019 116.8(5) . . ?
C01L O00F C02I 112.7(6) . . ?
C015 N3 Ir1 127.9(4) . . ?
C01A N3 Ir1 113.9(4) . . ?
C01A N3 C015 118.0(5) . . ?
C00X N4 Ir1 130.4(4) . 2_666 ?
C00X N4 C01A 116.5(5) . . ?
C01A N4 Ir1 113.0(4) . 2_666 ?
C01F N7 Ir2 112.9(4) . . ?
C01F N7 C026 118.6(5) . . ?
C026 N7 Ir2 128.5(4) . . ?
C03G O00K C029 114.6(6) . . ?
N00N N5 Ir2 129.1(4) . . ?
N00N N5 C023 113.2(5) . . ?
C023 N5 Ir2 117.6(4) . . ?
N00V N2 Ir1 129.2(4) . 2_666 ?
N00V N2 C01R 112.4(5) . . ?
C01R N2 Ir1 118.1(4) . 2_666 ?
N5 N00N N00Q 102.6(5) . . ?
N012 N1 Ir1 131.1(5) . . ?
N012 N1 C021 112.3(5) . . ?
C021 N1 Ir1 116.6(4) . . ?
C01Y O00P C0 124.4(10) . . ?
C01Y O00P C1L 111.7(8) . . ?
N00N N00Q C01H 118.6(5) . . ?
N00N N00Q C020 112.4(5) . . ?
C020 N00Q C01H 128.9(6) . . ?
C02Q O00R C61A 101.3(13) . . ?
C02Q O00R C15 115.4(5) . . ?
N017 N6 Ir2 130.5(5) . 2_776 ?
N017 N6 C02P 111.5(6) . . ?
C02P N6 Ir2 116.9(5) . 2_776 ?
C00X C00U C015 120.1(6) . . ?
N2 N00V N011 103.1(5) . . ?
C01K O00W C5AA 112.6(12) . . ?
C01K O00W C1E 108.2(13) . . ?
N4 C00X C00U 121.0(6) . . ?
C01Q C3 Ir2 128.7(6) . . ?
C01Q C3 C02F 116.1(7) . . ?
C02F C3 Ir2 115.1(5) . . ?
C01J C2 Ir1 115.5(5) . 2_666 ?
C03S C2 Ir1 128.2(5) . 2_666 ?
C03S C2 C01J 116.3(7) . . ?
N00V N011 C03H 117.8(6) . . ?
C02X N011 N00V 112.6(5) . . ?
C02X N011 C03H 129.5(6) . . ?
N1 N012 N013 103.6(5) . . ?
N012 N013 C02D 117.2(6) . . ?
N012 N013 C03K 113.2(6) . . ?
C03K N013 C02D 129.3(6) . . ?
N3 C015 C00U 119.4(6) . . ?
O007 C016 C01C 119.5(6) . . ?
O007 C016 C01X 120.1(6) . . ?
C01C C016 C01X 120.3(6) . . ?
N6 N017 N03B 103.1(6) . . ?
C01E C1 Ir1 115.7(5) . . ?
C01I C1 Ir1 129.2(5) . . ?
C01I C1 C01E 115.0(6) . . ?
N8 C019 C030 119.8(6) . . ?
N3 C01A N4 125.1(5) . . ?
N3 C01A C01A 117.6(7) . 2_666 ?
N4 C01A C01A 117.3(7) . 2_666 ?
C016 C01C C01M 122.2(6) . . ?
C02T C01C C016 118.3(6) . . ?
C02T C01C C01M 119.3(6) . . ?
C1 C01E C021 112.8(6) . . ?
C01Z C01E C1 124.2(7) . . ?
C01Z C01E C021 122.9(6) . . ?
N8 C01F C01F 115.7(7) . 2_776 ?
N7 C01F N8 125.5(6) . . ?
N7 C01F C01F 118.8(7) . 2_776 ?
N00Q C01H C02I 110.8(6) . . ?
C1 C01I C02U 122.4(7) . . ?
C2 C01J C01R 112.4(6) . . ?
C03E C01J C2 122.3(7) . . ?
C03E C01J C01R 125.2(7) . . ?
O00W C01K C01V 118.1(6) . . ?
C02G C01K O00W 120.1(7) . . ?
C02G C01K C01V 121.9(6) . . ?
O00F C01L C02O 117.8(7) . . ?
C02E C01L O00F 119.5(7) . . ?
C02E C01L C02O 122.6(7) . . ?
C02O C01M C01C 111.3(6) . . ?
C02B C4 Ir2 129.3(5) . 2_776 ?
C031 C4 Ir2 115.6(5) . 2_776 ?
C031 C4 C02B 114.9(6) . . ?
C01X C01P C02R 123.8(7) . . ?
C040 C01Q C3 121.3(8) . . ?
N2 C01R C01J 115.0(6) . . ?
C02X C01R N2 106.3(6) . . ?
C02X C01R C01J 138.6(7) . . ?
C02N C01S C02E 122.5(8) . . ?
C025 C01T C01V 121.7(8) . . ?
C024 C01U C02Z 110.9(8) . . ?
C01K C01V C034 123.9(6) . . ?
C01T C01V C01K 117.4(7) . . ?
C01T C01V C034 118.7(7) . . ?
C02Q C01W C04B 123.5(7) . . ?
C03L C01W C02Q 115.9(9) . . ?
C03L C01W C04B 120.2(9) . . ?
C016 C01X C03D 123.2(6) . . ?
C01P C01X C016 118.3(7) . . ?
C01P C01X C03D 118.1(6) . . ?
O00P C01Y C035 119.0(10) . . ?
O00P C01Y C03A 120.2(9) . . ?
C03A C01Y C035 120.8(8) . . ?
C01E C01Z C02A 118.4(7) . . ?
C023 C020 N00Q 105.5(6) . . ?
N1 C021 C01E 114.6(6) . . ?
C03K C021 N1 104.7(6) . . ?
C03K C021 C01E 140.6(7) . . ?
O00D C022 C03H 105.1(6) . . ?
N5 C023 C02F 114.8(6) . . ?
C020 C023 N5 106.2(6) . . ?
C020 C023 C02F 138.9(6) . . ?
C03G C024 C01U 120.8(9) . . ?
C03N C024 C01U 119.2(9) . . ?
C03N C024 C03G 118.8(10) . . ?
C01T C025 C02C 118.5(7) . . ?
C01T C025 C037 122.7(7) . . ?
C02C C025 C037 118.7(7) . . ?
N7 C026 C030 120.4(6) . . ?
O00K C029 C02D 105.5(6) . . ?
C02U C02A C01Z 119.6(7) . . ?
C039 C02B C4 121.7(7) . . ?
C02G C02C C025 121.5(7) . . ?
N013 C02D C029 112.7(6) . . ?
C01L C02E C01S 116.3(8) . . ?
C01L C02E C03Q 120.8(8) . . ?
C01S C02E C03Q 122.5(8) . . ?
C3 C02F C023 112.2(6) . . ?
C04I C02F C3 122.7(7) . . ?
C04I C02F C023 125.0(7) . . ?
C01K C02G C02C 118.4(7) . . ?
C01K C02G C02W 123.0(6) . . ?
C02C C02G C02W 118.5(7) . . ?
O00F C02I C01H 103.5(6) . . ?
O00A C02K C04G 109.3(6) . . ?
O007 C02L C044 109.4(7) . . ?
O00D C02M C036 119.5(7) . . ?
O00D C02M C03T 118.8(7) . . ?
C036 C02M C03T 121.6(7) . . ?
C01S C02N C04K 121.9(8) . . ?
C038 C02N C01S 119.5(8) . . ?
C038 C02N C04K 118.4(9) . . ?
C01L C02O C01M 121.2(7) . . ?
C038 C02O C01L 117.7(7) . . ?
C038 C02O C01M 120.9(7) . . ?
N6 C02P C031 115.9(6) . . ?
N6 C02P C04T 107.4(7) . . ?
C04T C02P C031 136.7(7) . . ?
O00R C02Q C01W 118.6(9) . . ?
C02Z C02Q O00R 118.3(10) . . ?
C02Z C02Q C01W 123.1(8) . . ?
C01P C02R C048 119.8(7) . . ?
C02T C02R C01P 116.7(7) . . ?
C02T C02R C048 123.1(7) . . ?
O00A C02S C03V 119.0(7) . . ?
O00A C02S C04D 117.9(9) . . ?
C03V C02S C04D 123.0(8) . . ?
C02R C02T C01C 122.6(7) . . ?
C02A C02U C01I 120.2(7) . . ?
C036 C02W C02G 110.7(6) . . ?
N011 C02X C01R 105.6(6) . . ?
C03L C02Y C03P 119.7(10) . . ?
C03L C02Y C04N 121.3(11) . . ?
C03P C02Y C04N 118.2(11) . . ?
C02Q C02Z C01U 124.3(8) . . ?
C02Q C02Z C03P 118.2(10) . . ?
C03P C02Z C01U 116.9(10) . . ?
C026 C030 C019 119.0(6) . . ?
C4 C031 C02P 111.9(6) . . ?
C04M C031 C4 122.8(7) . . ?
C04M C031 C02P 125.2(7) . . ?
C035 C033 C03J 122.2(10) . . ?
C04A C034 C01V 114.7(7) . . ?
C01Y C035 C03Q 123.6(8) . . ?
C033 C035 C01Y 117.4(10) . . ?
C033 C035 C03Q 118.6(9) . . ?
C02M C036 C02W 121.3(7) . . ?
C02M C036 C03F 117.1(7) . . ?
C03F C036 C02W 121.2(7) . . ?
C025 C037 C03Y 111.3(7) . . ?
C025 C037 C056 107.3(8) . . ?
C03Y C037 C056 109.0(8) . . ?
C04H C037 C025 111.0(7) . . ?
C04H C037 C03Y 108.8(9) . . ?
C04H C037 C056 109.4(8) . . ?
C02N C038 C02O 121.4(8) . . ?
C04Q C039 C02B 121.5(7) . . ?
C01Y C03A C03W 118.6(10) . . ?
C01Y C03A C043 122.9(8) . . ?
C03W C03A C043 118.5(10) . . ?
N017 N03B C04G 118.7(7) . . ?
N017 N03B C04T 113.9(6) . . ?
C04T N03B C04G 127.3(7) . . ?
C03V C03D C01X 107.5(6) . . ?
C049 C03E C01J 119.3(7) . . ?
C03U C03F C036 123.4(8) . . ?
O00K C03G C024 118.4(8) . . ?
O00K C03G C04A 118.5(8) . . ?
C04A C03G C024 122.8(8) . . ?
N011 C03H C022 108.4(6) . . ?
C040 C03I C04I 118.5(7) . . ?
C033 C03J C04Y 119.6(10) . . ?
C03W C03J C033 118.6(8) . . ?
C03W C03J C04Y 121.8(10) . . ?
N013 C03K C021 106.2(6) . . ?
C02Y C03L C01W 123.0(11) . . ?
C046 C03M C03V 121.9(10) . . ?
C024 C03N C041 120.4(10) . . ?
C041 C03O C04A 123.7(11) . . ?
C02Y C03P C02Z 119.7(11) . . ?
C02E C03Q C035 110.6(8) . . ?
C046 C03R C04D 125.4(10) . . ?
C042 C03S C2 120.7(7) . . ?
C02M C03T C04B 118.9(8) . . ?
C04U C03T C02M 118.0(8) . . ?
C04U C03T C04B 122.5(8) . . ?
C03F C03U C04U 117.8(8) . . ?
C03F C03U C04V 120.8(9) . . ?
C04U C03U C04V 121.3(9) . . ?
C02S C03V C03D 122.6(7) . . ?
C02S C03V C03M 116.7(8) . . ?
C03M C03V C03D 119.9(8) . . ?
C03J C03W C03A 121.8(11) . . ?
O00P C0 C1B 119.9(17) . . ?
C03I C040 C01Q 121.5(7) . . ?
C03N C041 C05W 122.8(12) . . ?
C03O C041 C03N 118.4(10) . . ?
C03O C041 C05W 118.7(12) . . ?
C049 C042 C03S 123.3(7) . . ?
C04D C043 C03A 111.3(7) . . ?
C058 C044 C02L 111.2(8) . . ?
C03M C046 C03R 117.6(8) . . ?
C03M C046 C4AA 131.8(14) . . ?
C03M C046 C1H 118.7(12) . . ?
C03R C046 C4AA 107.8(13) . . ?
C03R C046 C1H 123.7(11) . . ?
C02R C048 C04L 108.6(7) . . ?
C02R C048 C04P 108.7(7) . . ?
C04P C048 C04L 108.1(8) . . ?
C05D C048 C02R 112.3(7) . . ?
C05D C048 C04L 107.3(8) . . ?
C05D C048 C04P 111.7(8) . . ?
C042 C049 C03E 118.1(7) . . ?
C03G C04A C034 121.4(8) . . ?
C03G C04A C03O 115.7(9) . . ?
C03O C04A C034 122.8(9) . . ?
C03T C04B C01W 110.6(7) . . ?
C02S C04D C043 121.8(8) . . ?
C03R C04D C02S 115.0(10) . . ?
C03R C04D C043 123.1(9) . . ?
N03B C04G C02K 113.0(7) . . ?
C02F C04I C03I 119.9(8) . . ?
C0AA C04K C02N 111.5(10) . . ?
C0AA C04K C26B 115.3(12) . . ?
C0AA C04K C1J 112.4(13) . . ?
C7 C04K C02N 113.4(13) . . ?
C7 C04K C26A 106.6(10) . . ?
C26B C04K C02N 109.3(10) . . ?
C26B C04K C1J 92.6(15) . . ?
C1J C04K C02N 114.6(11) . . ?
C26A C04K C02N 101.4(12) . . ?
C1K C04K C02N 108.0(12) . . ?
C1K C04K C7 115.3(12) . . ?
C1K C04K C26A 111.3(11) . . ?
C04Q C04M C031 120.8(8) . . ?
C04F C04N C02Y 105.8(10) . . ?
C04F C04N C05Y 110.5(10) . . ?
C04O C04N C02Y 111.7(9) . . ?
C04O C04N C04F 110.7(9) . . ?
C04O C04N C05Y 110.7(10) . . ?
C05Y C04N C02Y 107.4(8) . . ?
C039 C04Q C04M 118.1(8) . . ?
N03B C04T C02P 104.0(7) . . ?
C03T C04U C03U 121.8(8) . . ?
C05I C04V C03U 109.7(8) . . ?
C05I C04V C05L 114.7(10) . . ?
C05I C04V C05R 101.9(10) . . ?
C05L C04V C03U 112.8(9) . . ?
C05L C04V C05R 106.1(10) . . ?
C05R C04V C03U 111.0(9) . . ?
C03J C04Y C05G 110.9(9) . . ?
C03J C04Y C05H 108.1(9) . . ?
C055 C04Y C03J 112.3(9) . . ?
C055 C04Y C05G 107.8(10) . . ?
C055 C04Y C05H 108.6(10) . . ?
C05G C04Y C05H 109.0(9) . . ?
C046 C4AA C5 119.9(14) . . ?
C24B C4AA C046 107(2) . . ?
C24B C4AA C5 107.6(14) . . ?
C25B C4AA C046 103(2) . . ?
C25B C4AA C5 107.2(14) . . ?
C25B C4AA C24B 112.1(16) . . ?
O00W C5AA C6AA 108(2) . . ?
C6 C6AA C5AA 115(3) . . ?
C041 C05W C31B 113.3(10) . . ?
C041 C05W C47B 115.0(14) . . ?
C041 C05W C9 110.3(8) . . ?
C041 C05W C1D 106.4(14) . . ?
C041 C05W C47A 108.5(14) . . ?
C041 C05W C31A 106.6(12) . . ?
C31B C05W C9 118.8(8) . . ?
C31B C05W C47A 102.9(16) . . ?
C47B C05W C1D 119.2(17) . . ?
C47B C05W C31A 104.0(13) . . ?
C9 C05W C47A 101.8(11) . . ?
C31A C05W C1D 104.5(12) . . ?
C05Q C12 C1L 116.8(16) . . ?
C0 C1B C1AA 117(2) . . ?
O00W C1E C1F 110.8(18) . . ?
C1G C1F C1E 102(3) . . ?
C25A C1H C046 113.8(13) . . ?
C1I C1H C046 107.4(12) . . ?
C1I C1H C25A 108.1(11) . . ?
C1I C1H C24A 110.6(11) . . ?
C24A C1H C046 111.4(12) . . ?
C24A C1H C25A 105.5(12) . . ?
O00P C1L C12 124.5(14) . . ?
C2AA C61A O00R 127.5(19) . . ?
C3AA C2AA C61A 122.0(18) . . ?
C15 C14 C16 121.2(14) . . ?
O00R C15 C14 109.0(12) . . ?

loop_
_geom_bond_atom_site_label_1
_geom_bond_atom_site_label_2
_geom_bond_distance
_geom_bond_site_symmetry_2
_geom_bond_publ_flag
Ir1 N3 2.175(5) . ?
Ir1 N4 2.167(5) 2_666 ?
Ir1 N2 2.003(5) 2_666 ?
Ir1 N1 2.025(5) . ?
Ir1 C2 2.074(7) 2_666 ?
Ir1 C1 2.043(7) . ?
Ir2 N8 2.161(5) 2_776 ?
Ir2 N7 2.194(5) . ?
Ir2 N5 2.015(5) . ?
Ir2 N6 2.025(5) 2_776 ?
Ir2 C3 2.048(7) . ?
Ir2 C4 2.061(7) 2_776 ?
P003 F00B 1.632(5) . ?
P003 F00G 1.604(5) . ?
P003 F00S 1.604(5) . ?
P003 F00Z 1.604(6) . ?
P003 F014 1.583(6) . ?
P003 F01B 1.593(6) . ?
P005 F03C 1.565(9) . ?
P005 F04R 1.559(9) . ?
P005 F054 1.599(9) . ?
P005 F05E 1.576(9) . ?
P005 F068 1.581(9) . ?
P005 F8 1.566(9) . ?
O007 C016 1.385(8) . ?
O007 C02L 1.418(9) . ?
O00A C02K 1.448(8) . ?
O00A C02S 1.393(9) . ?
O00D C022 1.437(8) . ?
O00D C02M 1.402(9) . ?
N8 Ir2 2.161(5) 2_776 ?
N8 C019 1.365(8) . ?
N8 C01F 1.359(8) . ?
O00F C01L 1.410(8) . ?
O00F C02I 1.437(8) . ?
N3 C015 1.374(8) . ?
N3 C01A 1.331(8) . ?
N4 Ir1 2.167(5) 2_666 ?
N4 C00X 1.359(8) . ?
N4 C01A 1.368(8) . ?
N7 C01F 1.324(8) . ?
N7 C026 1.339(8) . ?
O00K C029 1.443(8) . ?
O00K C03G 1.380(10) . ?
N5 N00N 1.329(7) . ?
N5 C023 1.370(8) . ?
N2 Ir1 2.003(5) 2_666 ?
N2 N00V 1.340(7) . ?
N2 C01R 1.376(9) . ?
N00N N00Q 1.357(7) . ?
N1 N012 1.335(7) . ?
N1 C021 1.397(9) . ?
O00P C01Y 1.352(9) . ?
O00P C0 1.370(16) . ?
O00P C1L 1.397(13) . ?
N00Q C01H 1.452(8) . ?
N00Q C020 1.377(9) . ?
O00R C02Q 1.402(9) . ?
O00R C61A 1.532(14) . ?
O00R C15 1.473(5) . ?
N6 Ir2 2.025(5) 2_776 ?
N6 N017 1.337(7) . ?
N6 C02P 1.347(9) . ?
C00U C00X 1.372(10) . ?
C00U C015 1.379(10) . ?
N00V N011 1.369(8) . ?
O00W C01K 1.407(8) . ?
O00W C5AA 1.453(14) . ?
O00W C1E 1.458(14) . ?
C3 C01Q 1.419(10) . ?
C3 C02F 1.439(11) . ?
C2 Ir1 2.074(7) 2_666 ?
C2 C01J 1.417(10) . ?
C2 C03S 1.397(10) . ?
N011 C02X 1.362(9) . ?
N011 C03H 1.474(9) . ?
N012 N013 1.345(8) . ?
N013 C02D 1.500(9) . ?
N013 C03K 1.353(10) . ?
C016 C01C 1.416(10) . ?
C016 C01X 1.415(10) . ?
N017 N03B 1.339(9) . ?
C1 C01E 1.428(9) . ?
C1 C01I 1.381(9) . ?
C019 C030 1.402(9) . ?
C01A C01A 1.483(12) 2_666 ?
C01C C01M 1.526(10) . ?
C01C C02T 1.410(10) . ?
C01E C01Z 1.391(10) . ?
C01E C021 1.478(9) . ?
C01F C01F 1.519(13) 2_776 ?
C01H C02I 1.531(10) . ?
C01I C02U 1.423(10) . ?
C01J C01R 1.470(10) . ?
C01J C03E 1.409(10) . ?
C01K C01V 1.410(11) . ?
C01K C02G 1.391(10) . ?
C01L C02E 1.407(11) . ?
C01L C02O 1.420(11) . ?
C01M C02O 1.524(10) . ?
C4 Ir2 2.061(7) 2_776 ?
C4 C02B 1.415(9) . ?
C4 C031 1.408(10) . ?
C01P C01X 1.378(10) . ?
C01P C02R 1.403(11) . ?
C01Q C040 1.399(10) . ?
C01R C02X 1.371(10) . ?
C01S C02E 1.411(12) . ?
C01S C02N 1.391(13) . ?
C01T C01V 1.407(10) . ?
C01T C025 1.394(11) . ?
C01U C024 1.497(15) . ?
C01U C02Z 1.566(15) . ?
C01V C034 1.526(11) . ?
C01W C02Q 1.422(14) . ?
C01W C03L 1.397(11) . ?
C01W C04B 1.514(14) . ?
C01X C03D 1.547(10) . ?
C01Y C035 1.443(14) . ?
C01Y C03A 1.408(15) . ?
C01Z C02A 1.398(10) . ?
C020 C023 1.346(9) . ?
C021 C03K 1.373(10) . ?
C022 C03H 1.525(9) . ?
C023 C02F 1.490(10) . ?
C024 C03G 1.436(12) . ?
C024 C03N 1.392(13) . ?
C025 C02C 1.400(11) . ?
C025 C037 1.548(10) . ?
C026 C030 1.388(10) . ?
C029 C02D 1.507(11) . ?
C02A C02U 1.390(11) . ?
C02B C039 1.403(11) . ?
C02C C02G 1.394(9) . ?
C02E C03Q 1.516(13) . ?
C02F C04I 1.362(10) . ?
C02G C02W 1.530(11) . ?
C02K C04G 1.487(11) . ?
C02L C044 1.495(11) . ?
C02M C036 1.406(11) . ?
C02M C03T 1.427(11) . ?
C02N C038 1.381(12) . ?
C02N C04K 1.583(12) . ?
C02O C038 1.402(10) . ?
C02P C031 1.488(10) . ?
C02P C04T 1.368(11) . ?
C02Q C02Z 1.365(14) . ?
C02R C02T 1.395(11) . ?
C02R C048 1.524(11) . ?
C02S C03V 1.406(13) . ?
C02S C04D 1.433(12) . ?
C02W C036 1.505(11) . ?
C02Y C03L 1.369(16) . ?
C02Y C03P 1.392(17) . ?
C02Y C04N 1.576(14) . ?
C02Z C03P 1.431(12) . ?
C031 C04M 1.393(10) . ?
C033 C035 1.407(12) . ?
C033 C03J 1.410(15) . ?
C034 C04A 1.505(12) . ?
C035 C03Q 1.522(15) . ?
C036 C03F 1.424(10) . ?
C037 C03Y 1.550(13) . ?
C037 C04H 1.522(13) . ?
C037 C056 1.591(14) . ?
C039 C04Q 1.372(12) . ?
C03A C03W 1.417(11) . ?
C03A C043 1.557(14) . ?
N03B C04G 1.481(10) . ?
N03B C04T 1.340(10) . ?
C03D C03V 1.500(11) . ?
C03E C049 1.406(11) . ?
C03F C03U 1.378(12) . ?
C03G C04A 1.394(12) . ?
C03I C040 1.386(11) . ?
C03I C04I 1.440(10) . ?
C03J C03W 1.390(14) . ?
C03J C04Y 1.540(12) . ?
C03M C03V 1.462(11) . ?
C03M C046 1.383(14) . ?
C03N C041 1.415(16) . ?
C03O C041 1.405(16) . ?
C03O C04A 1.415(13) . ?
C03R C046 1.389(16) . ?
C03R C04D 1.411(13) . ?
C03S C042 1.391(10) . ?
C03T C04B 1.505(13) . ?
C03T C04U 1.406(12) . ?
C03U C04U 1.421(14) . ?
C03U C04V 1.547(13) . ?
C0 C1B 1.491(17) . ?
C041 C05W 1.500(16) . ?
C042 C049 1.365(11) . ?
C043 C04D 1.515(15) . ?
C044 C058 1.491(11) . ?
C046 C4AA 1.539(17) . ?
C046 C1H 1.566(14) . ?
C048 C04L 1.578(14) . ?
C048 C04P 1.572(13) . ?
C048 C05D 1.506(13) . ?
C04F C04N 1.568(12) . ?
C04K C0AA 1.493(12) . ?
C04K C7 1.517(12) . ?
C04K C26B 1.493(13) . ?
C04K C1J 1.522(14) . ?
C04K C26A 1.551(12) . ?
C04K C1K 1.487(12) . ?
C04M C04Q 1.389(12) . ?
C04N C04O 1.568(12) . ?
C04N C05Y 1.575(12) . ?
C04V C05I 1.471(11) . ?
C04V C05L 1.513(11) . ?
C04V C05R 1.529(12) . ?
C04Y C055 1.469(16) . ?
C04Y C05G 1.553(15) . ?
C04Y C05H 1.612(16) . ?
C4AA C5 1.548(17) . ?
C4AA C24B 1.523(18) . ?
C4AA C25B 1.523(18) . ?
C5AA C6AA 1.537(18) . ?
C6AA C6 1.514(16) . ?
C05Q C12 1.504(14) . ?
C05W C31B 1.548(11) . ?
C05W C47B 1.570(15) . ?
C05W C9 1.581(11) . ?
C05W C1D 1.588(15) . ?
C05W C47A 1.605(15) . ?
C05W C31A 1.585(14) . ?
C12 C1L 1.513(17) . ?
C1B C1AA 1.508(17) . ?
C1E C1F 1.530(17) . ?
C1F C1G 1.511(17) . ?
C1H C25A 1.555(16) . ?
C1H C1I 1.513(15) . ?
C1H C24A 1.552(14) . ?
C61A C2AA 1.519(18) . ?
C2AA C3AA 1.510(10) . ?
C16 C14 1.578(17) . ?
C14 C15 1.513(17) . ?

loop_
_geom_torsion_atom_site_label_1
_geom_torsion_atom_site_label_2
_geom_torsion_atom_site_label_3
_geom_torsion_atom_site_label_4
_geom_torsion
_geom_torsion_site_symmetry_1
_geom_torsion_site_symmetry_2
_geom_torsion_site_symmetry_3
_geom_torsion_site_symmetry_4
_geom_torsion_publ_flag
Ir1 N3 C015 C00U -173.8(4) . . . . ?
Ir1 N3 C01A N4 176.8(4) . . . . ?
Ir1 N3 C01A C01A -4.6(8) . . . 2_666 ?
Ir1 N4 C00X C00U -178.1(5) 2_666 . . . ?
Ir1 N4 C01A N3 175.9(4) 2_666 . . . ?
Ir1 N4 C01A C01A -2.7(8) 2_666 . . 2_666 ?
Ir1 N2 N00V N011 -174.1(4) 2_666 . . . ?
Ir1 N2 C01R C01J -2.9(7) 2_666 . . . ?
Ir1 N2 C01R C02X 174.0(4) 2_666 . . . ?
Ir1 N1 N012 N013 178.9(5) . . . . ?
Ir1 N1 C021 C01E 3.3(8) . . . . ?
Ir1 N1 C021 C03K -178.3(5) . . . . ?
Ir1 C2 C01J C01R 2.2(7) 2_666 . . . ?
Ir1 C2 C01J C03E -176.0(6) 2_666 . . . ?
Ir1 C2 C03S C042 176.5(5) 2_666 . . . ?
Ir1 C1 C01E C01Z 175.8(6) . . . . ?
Ir1 C1 C01E C021 -3.8(8) . . . . ?
Ir1 C1 C01I C02U -176.8(5) . . . . ?
Ir2 N8 C019 C030 -179.7(5) 2_776 . . . ?
Ir2 N8 C01F N7 -179.7(5) 2_776 . . . ?
Ir2 N8 C01F C01F 1.7(8) 2_776 . . 2_776 ?
Ir2 N7 C01F N8 -178.7(4) . . . . ?
Ir2 N7 C01F C01F -0.2(8) . . . 2_776 ?
Ir2 N7 C026 C030 177.7(5) . . . . ?
Ir2 N5 N00N N00Q 179.4(4) . . . . ?
Ir2 N5 C023 C020 -179.6(4) . . . . ?
Ir2 N5 C023 C02F -2.4(7) . . . . ?
Ir2 N6 N017 N03B 166.3(5) 2_776 . . . ?
Ir2 N6 C02P C031 7.5(8) 2_776 . . . ?
Ir2 N6 C02P C04T -170.0(6) 2_776 . . . ?
Ir2 C3 C01Q C040 175.1(6) . . . . ?
Ir2 C3 C02F C023 5.4(8) . . . . ?
Ir2 C3 C02F C04I -178.1(6) . . . . ?
Ir2 C4 C02B C039 -175.0(6) 2_776 . . . ?
Ir2 C4 C031 C02P -3.6(7) 2_776 . . . ?
Ir2 C4 C031 C04M 174.3(6) 2_776 . . . ?
O007 C016 C01C C01M 2.8(11) . . . . ?
O007 C016 C01C C02T 178.0(6) . . . . ?
O007 C016 C01X C01P -179.0(6) . . . . ?
O007 C016 C01X C03D -6.8(10) . . . . ?
O007 C02L C044 C058 76.8(9) . . . . ?
O00A C02K C04G N03B -173.7(8) . . . . ?
O00A C02S C03V C03D 13.1(11) . . . . ?
O00A C02S C03V C03M -176.9(7) . . . . ?
O00A C02S C04D C03R 177.3(7) . . . . ?
O00A C02S C04D C043 -7.0(11) . . . . ?
O00D C022 C03H N011 172.7(6) . . . . ?
O00D C02M C036 C02W -8.6(11) . . . . ?
O00D C02M C036 C03F 178.1(7) . . . . ?
O00D C02M C03T C04B 10.0(12) . . . . ?
O00D C02M C03T C04U -178.3(8) . . . . ?
N8 C019 C030 C026 -2.0(10) . . . . ?
O00F C01L C02E C01S 175.1(7) . . . . ?
O00F C01L C02E C03Q 2.8(11) . . . . ?
O00F C01L C02O C01M -2.8(10) . . . . ?
O00F C01L C02O C038 -176.8(6) . . . . ?
N7 C026 C030 C019 2.1(10) . . . . ?
O00K C029 C02D N013 -176.6(6) . . . . ?
O00K C03G C04A C034 2.9(12) . . . . ?
O00K C03G C04A C03O 178.8(8) . . . . ?
N5 N00N N00Q C01H -178.5(6) . . . . ?
N5 N00N N00Q C020 0.7(7) . . . . ?
N5 C023 C02F C3 -2.1(9) . . . . ?
N5 C023 C02F C04I -178.4(7) . . . . ?
N2 N00V N011 C02X 1.3(7) . . . . ?
N2 N00V N011 C03H 177.7(5) . . . . ?
N2 C01R C02X N011 1.0(7) . . . . ?
N00N N5 C023 C020 0.4(7) . . . . ?
N00N N5 C023 C02F 177.7(6) . . . . ?
N00N N00Q C01H C02I 121.5(6) . . . . ?
N00N N00Q C020 C023 -0.5(8) . . . . ?
N1 N012 N013 C02D 173.8(6) . . . . ?
N1 N012 N013 C03K -0.4(9) . . . . ?
N1 C021 C03K N013 -1.2(9) . . . . ?
O00P C01Y C035 C033 174.3(8) . . . . ?
O00P C01Y C035 C03Q -13.2(13) . . . . ?
O00P C01Y C03A C03W -173.9(8) . . . . ?
O00P C01Y C03A C043 5.2(13) . . . . ?
O00P C0 C1B C1AA 172.4(17) . . . . ?
N00Q C01H C02I O00F -179.4(5) . . . . ?
N00Q C020 C023 N5 0.0(7) . . . . ?
N00Q C020 C023 C02F -176.2(8) . . . . ?
O00R C02Q C02Z C01U 11.2(12) . . . . ?
O00R C02Q C02Z C03P -177.3(7) . . . . ?
O00R C61A C2AA C3AA -111(3) . . . . ?
N6 N017 N03B C04G -176.0(8) . . . . ?
N6 N017 N03B C04T 2.3(10) . . . . ?
N6 C02P C031 C4 -2.5(9) . . . . ?
N6 C02P C031 C04M 179.8(7) . . . . ?
N6 C02P C04T N03B 2.4(10) . . . . ?
N00V N2 C01R C01J -177.1(5) . . . . ?
N00V N2 C01R C02X -0.2(7) . . . . ?
N00V N011 C02X C01R -1.5(8) . . . . ?
N00V N011 C03H C022 91.6(8) . . . . ?
O00W C01K C01V C01T 172.2(7) . . . . ?
O00W C01K C01V C034 -8.7(11) . . . . ?
O00W C01K C02G C02C -172.8(6) . . . . ?
O00W C01K C02G C02W 10.4(11) . . . . ?
O00W C5AA C6AA C6 47(4) . . . . ?
O00W C1E C1F C1G 74(4) . . . . ?
C00X N4 C01A N3 -1.4(8) . . . . ?
C00X N4 C01A C01A -180.0(6) . . . 2_666 ?
C00X C00U C015 N3 -3.0(10) . . . . ?
C3 C01Q C040 C03I 1.8(12) . . . . ?
C3 C02F C04I C03I 3.1(12) . . . . ?
C2 C01J C01R N2 0.3(8) . . . . ?
C2 C01J C01R C02X -175.2(8) . . . . ?
C2 C01J C03E C049 -2.1(11) . . . . ?
C2 C03S C042 C049 0.1(11) . . . . ?
N012 N1 C021 C01E -177.2(6) . . . . ?
N012 N1 C021 C03K 1.1(8) . . . . ?
N012 N013 C02D C029 118.1(8) . . . . ?
N012 N013 C03K C021 1.0(10) . . . . ?
C015 N3 C01A N4 1.8(8) . . . . ?
C015 N3 C01A C01A -179.6(6) . . . 2_666 ?
C015 C00U C00X N4 3.5(10) . . . . ?
C016 O007 C02L C044 -173.4(6) . . . . ?
C016 C01C C01M C02O 122.3(8) . . . . ?
C016 C01C C02T C02R 0.3(12) . . . . ?
C016 C01X C03D C03V -111.9(8) . . . . ?
N017 N6 C02P C031 176.4(6) . . . . ?
N017 N6 C02P C04T -1.2(9) . . . . ?
N017 N03B C04G C02K -23.1(13) . . . . ?
N017 N03B C04T C02P -3.0(11) . . . . ?
C1 C01E C01Z C02A 3.0(11) . . . . ?
C1 C01E C021 N1 0.3(9) . . . . ?
C1 C01E C021 C03K -177.1(10) . . . . ?
C1 C01I C02U C02A -0.7(11) . . . . ?
C019 N8 C01F N7 -0.3(8) . . . . ?
C019 N8 C01F C01F -178.9(6) . . . 2_776 ?
C01A N3 C015 C00U 0.4(8) . . . . ?
C01A N4 C00X C00U -1.4(9) . . . . ?
C01C C016 C01X C01P -1.9(11) . . . . ?
C01C C016 C01X C03D 170.4(7) . . . . ?
C01C C01M C02O C01L -74.2(8) . . . . ?
C01C C01M C02O C038 99.7(8) . . . . ?
C01E C1 C01I C02U 1.2(10) . . . . ?
C01E C01Z C02A C02U -2.3(12) . . . . ?
C01E C021 C03K N013 176.4(9) . . . . ?
C01F N8 C019 C030 1.1(8) . . . . ?
C01F N7 C026 C030 -1.3(9) . . . . ?
C01H N00Q C020 C023 178.6(6) . . . . ?
C01I C1 C01E C01Z -2.4(10) . . . . ?
C01I C1 C01E C021 178.0(6) . . . . ?
C01J C2 C03S C042 0.1(10) . . . . ?
C01J C01R C02X N011 176.8(8) . . . . ?
C01J C03E C049 C042 2.2(11) . . . . ?
C01K O00W C5AA C6AA -173(2) . . . . ?
C01K O00W C1E C1F 169(3) . . . . ?
C01K C01V C034 C04A -109.1(9) . . . . ?
C01K C02G C02W C036 115.8(8) . . . . ?
C01L O00F C02I C01H 178.2(6) . . . . ?
C01L C02E C03Q C035 70.1(10) . . . . ?
C01L C02O C038 C02N 2.3(11) . . . . ?
C01M C01C C02T C02R 175.6(7) . . . . ?
C01M C02O C038 C02N -171.7(7) . . . . ?
C4 C02B C039 C04Q 3.0(12) . . . . ?
C4 C031 C04M C04Q 0.0(12) . . . . ?
C01P C01X C03D C03V 60.4(9) . . . . ?
C01P C02R C02T C01C -0.4(12) . . . . ?
C01P C02R C048 C04L 55.8(10) . . . . ?
C01P C02R C048 C04P -61.5(11) . . . . ?
C01P C02R C048 C05D 174.4(8) . . . . ?
C01Q C3 C02F C023 -177.8(6) . . . . ?
C01Q C3 C02F C04I -1.3(12) . . . . ?
C01R N2 N00V N011 -0.6(7) . . . . ?
C01R C01J C03E C049 180.0(7) . . . . ?
C01S C02E C03Q C035 -101.7(10) . . . . ?
C01S C02N C038 C02O -2.1(13) . . . . ?
C01S C02N C04K C0AA -29.9(16) . . . . ?
C01S C02N C04K C7 174.7(12) . . . . ?
C01S C02N C04K C26B 98.7(15) . . . . ?
C01S C02N C04K C1J -159.0(13) . . . . ?
C01S C02N C04K C26A 60.8(13) . . . . ?
C01S C02N C04K C1K -56.2(14) . . . . ?
C01T C01V C034 C04A 69.9(10) . . . . ?
C01T C025 C02C C02G -4.7(12) . . . . ?
C01T C025 C037 C03Y -6.1(13) . . . . ?
C01T C025 C037 C04H -127.4(10) . . . . ?
C01T C025 C037 C056 113.1(9) . . . . ?
C01U C024 C03G O00K -13.6(12) . . . . ?
C01U C024 C03G C04A 161.4(9) . . . . ?
C01U C024 C03N C041 -164.4(10) . . . . ?
C01U C02Z C03P C02Y 171.5(10) . . . . ?
C01V C01K C02G C02C 7.2(11) . . . . ?
C01V C01K C02G C02W -169.5(7) . . . . ?
C01V C01T C025 C02C 4.1(12) . . . . ?
C01V C01T C025 C037 -174.0(8) . . . . ?
C01V C034 C04A C03G 75.2(10) . . . . ?
C01V C034 C04A C03O -100.4(10) . . . . ?
C01W C02Q C02Z C01U -166.9(8) . . . . ?
C01W C02Q C02Z C03P 4.6(13) . . . . ?
C01X C016 C01C C01M -174.3(7) . . . . ?
C01X C016 C01C C02T 0.9(11) . . . . ?
C01X C01P C02R C02T -0.7(12) . . . . ?
C01X C01P C02R C048 172.6(8) . . . . ?
C01X C03D C03V C02S 74.5(9) . . . . ?
C01X C03D C03V C03M -95.2(9) . . . . ?
C01Y O00P C0 C1B -70(2) . . . . ?
C01Y O00P C1L C12 74.9(18) . . . . ?
C01Y C035 C03Q C02E -107.1(10) . . . . ?
C01Y C03A C03W C03J -0.6(14) . . . . ?
C01Y C03A C043 C04D 120.8(9) . . . . ?
C01Z C01E C021 N1 -179.3(7) . . . . ?
C01Z C01E C021 C03K 3.3(15) . . . . ?
C01Z C02A C02U C01I 1.2(12) . . . . ?
C020 N00Q C01H C02I -57.5(9) . . . . ?
C020 C023 C02F C3 173.9(8) . . . . ?
C020 C023 C02F C04I -2.4(14) . . . . ?
C021 N1 N012 N013 -0.4(8) . . . . ?
C021 C01E C01Z C02A -177.4(7) . . . . ?
C022 O00D C02M C036 -96.0(8) . . . . ?
C022 O00D C02M C03T 86.0(9) . . . . ?
C023 N5 N00N N00Q -0.7(7) . . . . ?
C023 C02F C04I C03I 179.1(7) . . . . ?
C024 C01U C02Z C02Q 125.1(9) . . . . ?
C024 C01U C02Z C03P -46.4(11) . . . . ?
C024 C03G C04A C034 -172.0(8) . . . . ?
C024 C03G C04A C03O 3.9(13) . . . . ?
C024 C03N C041 C03O 1.2(17) . . . . ?
C024 C03N C041 C05W 177.8(11) . . . . ?
C025 C01T C01V C01K 2.0(12) . . . . ?
C025 C01T C01V C034 -177.1(8) . . . . ?
C025 C02C C02G C01K -0.8(11) . . . . ?
C025 C02C C02G C02W 176.1(7) . . . . ?
C026 N7 C01F N8 0.4(9) . . . . ?
C026 N7 C01F C01F 179.0(6) . . . 2_776 ?
C029 O00K C03G C024 -73.6(10) . . . . ?
C029 O00K C03G C04A 111.2(8) . . . . ?
C02B C4 C031 C02P -178.9(6) . . . . ?
C02B C4 C031 C04M -1.1(10) . . . . ?
C02B C039 C04Q C04M -4.0(13) . . . . ?
C02C C025 C037 C03Y 175.8(8) . . . . ?
C02C C025 C037 C04H 54.5(12) . . . . ?
C02C C025 C037 C056 -65.0(10) . . . . ?
C02C C02G C02W C036 -60.9(8) . . . . ?
C02D N013 C03K C021 -172.3(8) . . . . ?
C02E C01L C02O C01M 173.2(7) . . . . ?
C02E C01L C02O C038 -0.8(11) . . . . ?
C02E C01S C02N C038 0.4(14) . . . . ?
C02E C01S C02N C04K -176.0(8) . . . . ?
C02F C3 C01Q C040 -1.2(11) . . . . ?
C02G C01K C01V C01T -7.8(11) . . . . ?
C02G C01K C01V C034 171.3(7) . . . . ?
C02G C02W C036 C02M -79.6(8) . . . . ?
C02G C02W C036 C03F 93.5(9) . . . . ?
C02I O00F C01L C02E 88.3(8) . . . . ?
C02I O00F C01L C02O -95.5(8) . . . . ?
C02K O00A C02S C03V 70.9(8) . . . . ?
C02K O00A C02S C04D -112.6(8) . . . . ?
C02L O007 C016 C01C 96.0(8) . . . . ?
C02L O007 C016 C01X -86.9(8) . . . . ?
C02M O00D C022 C03H -161.0(6) . . . . ?
C02M C036 C03F C03U -0.4(13) . . . . ?
C02M C03T C04B C01W 73.0(10) . . . . ?
C02M C03T C04U C03U 1.0(15) . . . . ?
C02N C01S C02E C01L 1.1(13) . . . . ?
C02N C01S C02E C03Q 173.3(9) . . . . ?
C02O C01L C02E C01S -0.8(12) . . . . ?
C02O C01L C02E C03Q -173.2(8) . . . . ?
C02P N6 N017 N03B -0.6(8) . . . . ?
C02P C031 C04M C04Q 177.6(8) . . . . ?
C02Q O00R C61A C2AA 64(3) . . . . ?
C02Q O00R C15 C14 91.8(14) . . . . ?
C02Q C01W C03L C02Y -2.1(14) . . . . ?
C02Q C01W C04B C03T -121.8(9) . . . . ?
C02Q C02Z C03P C02Y -0.6(14) . . . . ?
C02R C01P C01X C016 1.8(12) . . . . ?
C02R C01P C01X C03D -170.8(7) . . . . ?
C02S O00A C02K C04G 79.1(9) . . . . ?
C02T C01C C01M C02O -52.9(9) . . . . ?
C02T C02R C048 C04L -131.4(9) . . . . ?
C02T C02R C048 C04P 111.3(9) . . . . ?
C02T C02R C048 C05D -12.8(12) . . . . ?
C02W C036 C03F C03U -173.8(9) . . . . ?
C02X N011 C03H C022 -92.9(9) . . . . ?
C02Z C01U C024 C03G -71.0(11) . . . . ?
C02Z C01U C024 C03N 96.1(11) . . . . ?
C031 C4 C02B C039 -0.4(10) . . . . ?
C031 C02P C04T N03B -174.4(8) . . . . ?
C031 C04M C04Q C039 2.5(13) . . . . ?
C033 C035 C03Q C02E 65.4(11) . . . . ?
C033 C03J C03W C03A -5.6(15) . . . . ?
C033 C03J C04Y C055 -171.2(10) . . . . ?
C033 C03J C04Y C05G -50.4(14) . . . . ?
C033 C03J C04Y C05H 69.0(12) . . . . ?
C035 C01Y C03A C03W 6.6(13) . . . . ?
C035 C01Y C03A C043 -174.3(8) . . . . ?
C035 C033 C03J C03W 5.9(15) . . . . ?
C035 C033 C03J C04Y -171.6(9) . . . . ?
C036 C02M C03T C04B -168.0(8) . . . . ?
C036 C02M C03T C04U 3.7(13) . . . . ?
C036 C03F C03U C04U 4.9(15) . . . . ?
C036 C03F C03U C04V -179.0(9) . . . . ?
C037 C025 C02C C02G 173.4(7) . . . . ?
C038 C02N C04K C0AA 153.7(13) . . . . ?
C038 C02N C04K C7 -1.7(14) . . . . ?
C038 C02N C04K C26B -77.7(15) . . . . ?
C038 C02N C04K C1J 24.6(15) . . . . ?
C038 C02N C04K C26A -115.6(12) . . . . ?
C038 C02N C04K C1K 127.4(12) . . . . ?
C03A C01Y C035 C033 -6.3(13) . . . . ?
C03A C01Y C035 C03Q 166.3(8) . . . . ?
C03A C043 C04D C02S -84.9(9) . . . . ?
C03A C043 C04D C03R 90.4(10) . . . . ?
C03E C01J C01R N2 178.4(6) . . . . ?
C03E C01J C01R C02X 3.0(14) . . . . ?
C03F C03U C04U C03T -5.1(15) . . . . ?
C03F C03U C04V C05I -57.0(15) . . . . ?
C03F C03U C04V C05L 173.8(10) . . . . ?
C03F C03U C04V C05R 54.8(12) . . . . ?
C03G O00K C029 C02D -97.3(8) . . . . ?
C03G C024 C03N C041 3.0(15) . . . . ?
C03H N011 C02X C01R -177.3(6) . . . . ?
C03J C033 C035 C01Y -0.1(14) . . . . ?
C03J C033 C035 C03Q -173.0(9) . . . . ?
C03K N013 C02D C029 -68.8(11) . . . . ?
C03L C01W C02Q O00R 178.6(7) . . . . ?
C03L C01W C02Q C02Z -3.3(12) . . . . ?
C03L C01W C04B C03T 50.0(11) . . . . ?
C03L C02Y C03P C02Z -4.5(17) . . . . ?
C03L C02Y C04N C04F 121.1(12) . . . . ?
C03L C02Y C04N C04O 0.7(16) . . . . ?
C03L C02Y C04N C05Y -120.8(12) . . . . ?
C03M C046 C4AA C5 104(2) . . . . ?
C03M C046 C4AA C24B -133.3(16) . . . . ?
C03M C046 C4AA C25B -15(2) . . . . ?
C03M C046 C1H C25A -3.8(15) . . . . ?
C03M C046 C1H C1I 115.8(13) . . . . ?
C03M C046 C1H C24A -122.9(13) . . . . ?
C03N C024 C03G O00K 179.3(8) . . . . ?
C03N C024 C03G C04A -5.7(14) . . . . ?
C03N C041 C05W C31B 13.7(17) . . . . ?
C03N C041 C05W C47B 163.3(16) . . . . ?
C03N C041 C05W C9 -122.1(11) . . . . ?
C03N C041 C05W C1D -62.5(18) . . . . ?
C03N C041 C05W C47A 127.2(16) . . . . ?
C03N C041 C05W C31A 48.6(17) . . . . ?
C03O C041 C05W C31B -169.7(10) . . . . ?
C03O C041 C05W C47B -20(2) . . . . ?
C03O C041 C05W C9 54.5(15) . . . . ?
C03O C041 C05W C1D 114.2(17) . . . . ?
C03O C041 C05W C47A -56.2(18) . . . . ?
C03O C041 C05W C31A -134.8(15) . . . . ?
C03P C02Y C03L C01W 5.9(18) . . . . ?
C03P C02Y C04N C04F -69.2(13) . . . . ?
C03P C02Y C04N C04O 170.4(11) . . . . ?
C03P C02Y C04N C05Y 48.9(15) . . . . ?
C03R C046 C4AA C5 -56(2) . . . . ?
C03R C046 C4AA C24B 66.6(16) . . . . ?
C03R C046 C4AA C25B -175.1(14) . . . . ?
C03R C046 C1H C25A 177.0(11) . . . . ?
C03R C046 C1H C1I -63.4(15) . . . . ?
C03R C046 C1H C24A 57.9(17) . . . . ?
C03S C2 C01J C01R 179.1(6) . . . . ?
C03S C2 C01J C03E 0.9(10) . . . . ?
C03S C042 C049 C03E -1.3(11) . . . . ?
C03T C02M C036 C02W 169.3(8) . . . . ?
C03T C02M C036 C03F -4.0(12) . . . . ?
C03V C02S C04D C03R -6.3(12) . . . . ?
C03V C02S C04D C043 169.4(8) . . . . ?
C03V C03M C046 C03R -0.8(13) . . . . ?
C03V C03M C046 C4AA -159.3(13) . . . . ?
C03V C03M C046 C1H -180.0(9) . . . . ?
C03W C03A C043 C04D -60.1(10) . . . . ?
C03W C03J C04Y C055 11.3(15) . . . . ?
C03W C03J C04Y C05G 132.1(11) . . . . ?
C03W C03J C04Y C05H -108.5(12) . . . . ?
C0 O00P C01Y C035 -85.6(16) . . . . ?
C0 O00P C01Y C03A 95.0(16) . . . . ?
C040 C03I C04I C02F -2.4(11) . . . . ?
C041 C03O C04A C034 176.4(10) . . . . ?
C041 C03O C04A C03G 0.5(15) . . . . ?
C043 C03A C03W C03J -179.7(9) . . . . ?
C046 C03M C03V C02S -3.1(12) . . . . ?
C046 C03M C03V C03D 167.2(8) . . . . ?
C046 C03R C04D C02S 2.1(14) . . . . ?
C046 C03R C04D C043 -173.5(9) . . . . ?
C048 C02R C02T C01C -173.4(8) . . . . ?
C04A C03O C041 C03N -3.1(17) . . . . ?
C04A C03O C041 C05W -179.8(10) . . . . ?
C04B C01W C02Q O00R -9.2(12) . . . . ?
C04B C01W C02Q C02Z 168.9(8) . . . . ?
C04B C01W C03L C02Y -174.5(10) . . . . ?
C04B C03T C04U C03U 172.4(9) . . . . ?
C04D C02S C03V C03D -163.2(7) . . . . ?
C04D C02S C03V C03M 6.8(12) . . . . ?
C04D C03R C046 C03M 1.2(15) . . . . ?
C04D C03R C046 C4AA 164.6(12) . . . . ?
C04D C03R C046 C1H -179.6(10) . . . . ?
C04G N03B C04T C02P 175.1(9) . . . . ?
C04I C03I C040 C01Q 0.0(11) . . . . ?
C04K C02N C038 C02O 174.4(8) . . . . ?
C04N C02Y C03L C01W 175.5(9) . . . . ?
C04N C02Y C03P C02Z -174.3(9) . . . . ?
C04T C02P C031 C4 174.1(9) . . . . ?
C04T C02P C031 C04M -3.6(14) . . . . ?
C04T N03B C04G C02K 158.9(9) . . . . ?
C04U C03T C04B C01W -98.3(11) . . . . ?
C04U C03U C04V C05I 119.0(12) . . . . ?
C04U C03U C04V C05L -10.2(15) . . . . ?
C04U C03U C04V C05R -129.2(11) . . . . ?
C04V C03U C04U C03T 178.7(10) . . . . ?
C04Y C03J C03W C03A 171.9(9) . . . . ?
C5AA O00W C01K C01V -96(2) . . . . ?
C5AA O00W C01K C02G 84(2) . . . . ?
C05Q C12 C1L O00P 176.8(13) . . . . ?
C1E O00W C01K C01V -101(2) . . . . ?
C1E O00W C01K C02G 79(2) . . . . ?
C1L O00P C01Y C035 -98.4(12) . . . . ?
C1L O00P C01Y C03A 82.2(13) . . . . ?
C61A O00R C02Q C01W -91.8(14) . . . . ?
C61A O00R C02Q C02Z 90.0(15) . . . . ?
C16 C14 C15 O00R -134(2) . . . . ?
C15 O00R C02Q C01W -116.2(8) . . . . ?
C15 O00R C02Q C02Z 65.6(10) . . . . ?

loop_
_smtbx_masks_void_nr
_smtbx_masks_void_average_x
_smtbx_masks_void_average_y
_smtbx_masks_void_average_z
_smtbx_masks_void_volume
_smtbx_masks_void_count_electrons
_smtbx_masks_void_content
1 -0.701 -0.330 -0.293 3844.2 1043.6 ?
2 0.103 0.452 0.833 22.0 0.0 ?
3 -0.103 0.548 0.167 22.0 0.0 ?
4 0.111 0.616 0.931 9.2 0.0 ?
5 0.500 0.500 0.000 162.8 60.1 ?
6 0.889 0.384 0.069 9.2 0.0 ?
